data_4331097
loop_
_publ_author_name
'Takayuki Nakajima'
'Keiko Seto'
'Fumihiro Horikawa'
'Isao Shimizu'
'Andreas Scheurer'
'Bunsho Kure'
'Takashi Kajiwara'
'Tomoaki Tanase'
'Masahiro Mikuriya'

_publ_section_title
;
 Wheel-Shaped Icosanuclear Homo- and Heterometallic Complexes of NiII,
 CoII, and CuII Ions Supported by Unsymmetrical Aminoalcohol Ligands
;
_journal_name_full 'Inorganic Chemistry'
_journal_page_first 12503
_journal_page_last 12510
_journal_paper_doi 10.1021/ic3019106
_journal_volume 51
_journal_year 2012
_chemical_formula_moiety 'C188 H302 Co20 N14 O78'
_chemical_formula_sum 'C188 H302 Co20 N14 O78'
_chemical_formula_weight 5185.16
_space_group_IT_number 86
_symmetry_cell_setting tetragonal
_symmetry_Int_Tables_number 86
_symmetry_space_group_name_Hall '-P 4bc'
_symmetry_space_group_name_H-M 'P 42/n :2'
_atom_sites_solution_hydrogens geom
_atom_sites_solution_primary direct
_atom_sites_solution_secondary difmap
_cell_angle_alpha 90.0000
_cell_angle_beta 90.0000
_cell_angle_gamma 90.0000
_cell_formula_units_Z 2
_cell_length_a 22.826(7)
_cell_length_b 22.826(7)
_cell_length_c 23.129(7)
_cell_measurement_reflns_used 25661
_cell_measurement_temperature 153
_cell_measurement_theta_max 27.44
_cell_measurement_theta_min 3.08
_cell_volume 12051(6)
_computing_cell_refinement CrystalClear
_computing_data_collection 'CrystalClear (Rigaku/MSC Inc., 2006)'
_computing_data_reduction CrystalClear
_computing_molecular_graphics 'CrystalStructure 4.0'
_computing_publication_material 'CrystalStructure 4.0 (Rigaku, 2010)'
_computing_structure_refinement 'SHELXL97 (Sheldrick, 2008)'
_computing_structure_solution 'SHELXS97 (Sheldrick, 2008)'
_diffrn_ambient_temperature 153
_diffrn_detector_area_resol_mean 7.314
_diffrn_measured_fraction_theta_full 0.979
_diffrn_measured_fraction_theta_max 0.979
_diffrn_measurement_device_type 'Rigaku Mercury70'
_diffrn_measurement_method \w
_diffrn_radiation_type 'Mo K\a'
_diffrn_radiation_wavelength 0.71070
_diffrn_reflns_limit_h_max 29
_diffrn_reflns_limit_h_min -29
_diffrn_reflns_limit_k_max 29
_diffrn_reflns_limit_k_min -29
_diffrn_reflns_limit_l_max 29
_diffrn_reflns_limit_l_min -29
_diffrn_reflns_number 108182
_diffrn_reflns_theta_full 27.43
_diffrn_reflns_theta_max 27.43
_diffrn_standards_number 0
_exptl_absorpt_coefficient_mu 1.417
_exptl_absorpt_correction_T_max 0.753
_exptl_absorpt_correction_T_min 0.689
_exptl_absorpt_correction_type multi-scan
_exptl_absorpt_process_details 'REQAB (Rigaku, 1998)'
_exptl_crystal_colour purple
_exptl_crystal_density_diffrn 1.429
_exptl_crystal_description block
_exptl_crystal_F_000 5384.00
_exptl_crystal_size_max 0.400
_exptl_crystal_size_mid 0.250
_exptl_crystal_size_min 0.200
_platon_squeeze_details
;
;
_refine_diff_density_max 1.000
_refine_diff_density_min -0.670
_refine_ls_extinction_method none
_refine_ls_goodness_of_fit_ref 1.092
_refine_ls_hydrogen_treatment mixed
_refine_ls_number_parameters 627
_refine_ls_number_reflns 13468
_refine_ls_number_restraints 4
_refine_ls_R_factor_gt 0.0483
_refine_ls_shift/su_max 0.002
_refine_ls_structure_factor_coef Fsqd
_refine_ls_weighting_details 'w = 1/[\s^2^(Fo^2^)+(0.0790P)^2^+13.7115P] where P=(Fo^2^+2Fc^2^)/3'
_refine_ls_weighting_scheme calc
_refine_ls_wR_factor_ref 0.1397
_reflns_number_gt 11997
_reflns_number_total 13468
_reflns_threshold_expression F^2^>2.0\s(F^2^)
_cod_data_source_file ic3019106_si_002_3.cif
_cod_data_source_block '_Co20(2)'
_cod_original_sg_symbol_H-M 'P 42/n'
_cod_database_code 4331097

loop_
_symmetry_equiv_pos_site_id
_symmetry_equiv_pos_as_xyz
1 +X,+Y,+Z
2 -Y,1/2+X,1/2+Z
3 1/2-X,1/2-Y,+Z
4 1/2+Y,-X,1/2+Z
5 -X,-Y,-Z
6 +Y,1/2-X,1/2-Z
7 1/2+X,1/2+Y,-Z
8 1/2-Y,+X,1/2-Z

loop_
_atom_site_label
_atom_site_type_symbol
_atom_site_fract_x
_atom_site_fract_y
_atom_site_fract_z
_atom_site_U_iso_or_equiv
_atom_site_adp_type
_atom_site_occupancy
_atom_site_symmetry_multiplicity
_atom_site_calc_flag
_atom_site_refinement_flags
Co(1) Co 0.622189(14) 0.985072(14) 0.249690(14) 0.02452(9) Uani 1.0 8 d .
Co(2) Co 0.633106(14) 1.043516(14) 0.119125(15) 0.02715(10) Uani 1.0 8 d .
Co(3) Co 0.736992(14) 0.983213(14) 0.183328(14) 0.02444(9) Uani 1.0 8 d .
Co(4) Co 0.764485(14) 1.029263(15) 0.064681(14) 0.02650(9) Uani 1.0 8 d .
Co(5) Co 0.860266(14) 0.954464(15) 0.240639(15) 0.02730(9) Uani 1.0 8 d .
O(1) O 0.67000(7) 1.04349(7) 0.19984(7) 0.0253(4) Uani 1.0 8 d .
O(2) O 0.56970(8) 0.93496(7) 0.29586(8) 0.0286(4) Uani 1.0 8 d .
O(3) O 0.69684(7) 0.98319(7) 0.09896(8) 0.0265(4) Uani 1.0 8 d .
O(4) O 0.82623(9) 1.08219(9) 0.02309(8) 0.0355(4) Uani 1.0 8 d .
O(5) O 0.57688(8) 0.98059(7) 0.16720(8) 0.0279(4) Uani 1.0 8 d .
O(6) O 0.52014(9) 0.90196(8) 0.18345(9) 0.0357(4) Uani 1.0 8 d .
O(7) O 0.67756(7) 0.91955(7) 0.21080(8) 0.0273(4) Uani 1.0 8 d .
O(8) O 0.62694(8) 0.83821(8) 0.22845(9) 0.0343(4) Uani 1.0 8 d .
O(9) O 0.68866(8) 0.98880(8) 0.31469(8) 0.0310(4) Uani 1.0 8 d .
O(10) O 0.77344(7) 0.98023(8) 0.26679(8) 0.0282(4) Uani 1.0 8 d .
O(11) O 0.56504(9) 1.10687(9) 0.12009(10) 0.0403(5) Uani 1.0 8 d .
O(12) O 0.58046(9) 1.05224(10) 0.04336(9) 0.0408(5) Uani 1.0 8 d .
O(13) O 0.70218(8) 1.09816(8) 0.07770(8) 0.0313(4) Uani 1.0 8 d .
O(14) O 0.75931(10) 1.16851(9) 0.04207(11) 0.0449(5) Uani 1.0 8 d .
O(15) O 0.78920(7) 1.05144(8) 0.15180(8) 0.0276(4) Uani 1.0 8 d .
O(16) O 0.86715(8) 1.04037(8) 0.20963(8) 0.0319(4) Uani 1.0 8 d .
O(17) O 0.80713(7) 0.93042(8) 0.16128(8) 0.0281(4) Uani 1.0 8 d .
O(18) O 0.82013(8) 0.95595(9) 0.06829(8) 0.0325(4) Uani 1.0 8 d .
O(19) O 0.50201(15) 0.33606(15) 0.07071(14) 0.0732(8) Uiso 1.0 8 d .
O(20) O 0.2500 0.2500 0.1726(5) 0.162(4) Uiso 1.0 4 d .
N(1) N 0.57206(9) 1.05446(9) 0.29291(9) 0.0272(4) Uani 1.0 8 d .
N(2) N 0.74489(9) 1.00705(10) -0.02473(10) 0.0314(5) Uani 1.0 8 d .
C(44) C 0.2500 0.7500 0.0676(5) 0.106(3) Uiso 1.0 4 d .
C(46) C 0.1061(2) 0.6703(2) 0.16696(19) 0.0643(10) Uiso 1.0 8 d .
C(1) C 0.68695(11) 1.09813(11) 0.22578(12) 0.0304(5) Uani 1.0 8 d .
C(2) C 0.63545(12) 1.13390(11) 0.24868(12) 0.0313(6) Uani 1.0 8 d .
C(3) C 0.60640(12) 1.10862(11) 0.30291(12) 0.0310(5) Uani 1.0 8 d .
C(4) C 0.53598(11) 0.96359(11) 0.33858(11) 0.0309(5) Uani 1.0 8 d .
C(5) C 0.55980(11) 1.02503(11) 0.34898(11) 0.0293(5) Uani 1.0 8 d .
C(6) C 0.51704(11) 1.06526(11) 0.25899(11) 0.0295(5) Uani 1.0 8 d .
C(7) C 0.47211(11) 1.10528(12) 0.28716(12) 0.0321(6) Uani 1.0 8 d .
C(8) C 0.42957(13) 1.08389(13) 0.32479(14) 0.0399(6) Uani 1.0 8 d .
C(9) C 0.38783(14) 1.12081(16) 0.34943(15) 0.0471(8) Uani 1.0 8 d .
C(10) C 0.38803(14) 1.17976(16) 0.33700(16) 0.0490(8) Uani 1.0 8 d .
C(11) C 0.43007(15) 1.20224(14) 0.29984(16) 0.0476(8) Uani 1.0 8 d .
C(12) C 0.47182(13) 1.16516(13) 0.27495(14) 0.0389(6) Uani 1.0 8 d .
C(13) C 0.68141(11) 0.92825(11) 0.07290(11) 0.0304(5) Uani 1.0 8 d .
C(14) C 0.66965(12) 0.93269(12) 0.00836(12) 0.0339(6) Uani 1.0 8 d .
C(15) C 0.72419(12) 0.94551(12) -0.02875(12) 0.0348(6) Uani 1.0 8 d .
C(16) C 0.83226(12) 1.07029(13) -0.03748(12) 0.0370(6) Uani 1.0 8 d .
C(17) C 0.80413(12) 1.01187(13) -0.05231(12) 0.0342(6) Uani 1.0 8 d .
C(18) C 0.70223(12) 1.04971(13) -0.05068(13) 0.0368(6) Uani 1.0 8 d .
C(19) C 0.68838(13) 1.03979(14) -0.11419(13) 0.0402(7) Uani 1.0 8 d .
C(20) C 0.64349(17) 1.0016(2) -0.13073(17) 0.0599(10) Uani 1.0 8 d .
C(21) C 0.6307(2) 0.9918(3) -0.18901(18) 0.0719(13) Uani 1.0 8 d .
C(22) C 0.66238(19) 1.0211(2) -0.23140(17) 0.0640(11) Uani 1.0 8 d .
C(23) C 0.70613(16) 1.05914(18) -0.21592(15) 0.0527(9) Uani 1.0 8 d .
C(24) C 0.71960(14) 1.06854(15) -0.15792(13) 0.0423(7) Uani 1.0 8 d .
C(25) C 0.53649(11) 0.94464(12) 0.15355(11) 0.0308(5) Uani 1.0 8 d .
C(26) C 0.5051(2) 0.9534(3) 0.09734(18) 0.0817(17) Uani 1.0 8 d .
C(27) C 0.67142(11) 0.86396(10) 0.21061(10) 0.0260(5) Uani 1.0 8 d .
C(28) C 0.72083(12) 0.82619(11) 0.18757(13) 0.0335(6) Uani 1.0 8 d .
C(29) C 0.74192(11) 0.97583(10) 0.31271(11) 0.0273(5) Uani 1.0 8 d .
C(30) C 0.77101(13) 0.95407(15) 0.36721(13) 0.0416(7) Uani 1.0 8 d .
C(31) C 0.55106(13) 1.09134(14) 0.06959(15) 0.0423(7) Uani 1.0 8 d .
C(32) C 0.49844(19) 1.1186(2) 0.0407(3) 0.0715(13) Uani 1.0 8 d .
C(33) C 0.71324(12) 1.15197(12) 0.06694(13) 0.0352(6) Uani 1.0 8 d .
C(34) C 0.66938(16) 1.19760(13) 0.08408(19) 0.0549(9) Uani 1.0 8 d .
C(35) C 0.83851(11) 1.06827(11) 0.17282(11) 0.0287(5) Uani 1.0 8 d .
C(36) C 0.86232(15) 1.12630(14) 0.15242(15) 0.0458(8) Uani 1.0 8 d .
C(37) C 0.82863(10) 0.92238(11) 0.11044(11) 0.0284(5) Uani 1.0 8 d .
C(38) C 0.86426(13) 0.86760(12) 0.10178(13) 0.0377(6) Uani 1.0 8 d .
C(39) C 0.5185(3) 0.2772(3) 0.0709(3) 0.0857(15) Uiso 1.0 8 d .
C(40) C 0.5130(3) 0.2522(3) 0.1305(3) 0.0859(15) Uiso 1.0 8 d .
C(41) C 0.5097(3) 0.3625(3) 0.0159(3) 0.0818(14) Uiso 1.0 8 d .
C(42) C 0.4930(4) 0.4263(4) 0.0194(4) 0.121(3) Uiso 1.0 8 d .
C(43) C 0.2500 0.7500 0.1295(5) 0.121(4) Uiso 1.0 4 d .
N(3) N 0.2500 0.7500 0.1853(8) 0.278(10) Uiso 1.0 4 d .
C(45) C 0.1052(3) 0.6816(4) 0.1092(3) 0.1019(18) Uiso 1.0 8 d .
N(4) N 0.1034(5) 0.6892(5) 0.0594(5) 0.172(4) Uiso 1.0 8 d .
C(47) C 0.1564(6) 0.3121(6) 0.1564(6) 0.175(4) Uiso 1.0 8 d .
C(48) C 0.2018(8) 0.2833(8) 0.2049(8) 0.228(7) Uiso 1.0 8 d .
H(1A) H 0.7083 1.1218 0.1967 0.0365 Uiso 1.0 8 calc R
H(1B) H 0.7142 1.0901 0.2581 0.0365 Uiso 1.0 8 calc R
H(2A) H 0.6056 1.1370 0.2178 0.0375 Uiso 1.0 8 calc R
H(2B) H 0.6493 1.1740 0.2575 0.0375 Uiso 1.0 8 calc R
H(3A) H 0.6372 1.1002 0.3319 0.0372 Uiso 1.0 8 calc R
H(3B) H 0.5801 1.1387 0.3196 0.0372 Uiso 1.0 8 calc R
H(4A) H 0.5373 0.9409 0.3750 0.0371 Uiso 1.0 8 calc R
H(4B) H 0.4946 0.9660 0.3258 0.0371 Uiso 1.0 8 calc R
H(5A) H 0.5308 1.0482 0.3711 0.0352 Uiso 1.0 8 calc R
H(5B) H 0.5963 1.0227 0.3720 0.0352 Uiso 1.0 8 calc R
H(6A) H 0.4981 1.0270 0.2513 0.0354 Uiso 1.0 8 calc R
H(6B) H 0.5281 1.0823 0.2212 0.0354 Uiso 1.0 8 calc R
H(8) H 0.4290 1.0433 0.3339 0.0479 Uiso 1.0 8 calc R
H(9) H 0.3591 1.1052 0.3749 0.0565 Uiso 1.0 8 calc R
H(10) H 0.3595 1.2049 0.3538 0.0588 Uiso 1.0 8 calc R
H(11) H 0.4305 1.2429 0.2913 0.0571 Uiso 1.0 8 calc R
H(12) H 0.5004 1.1809 0.2494 0.0467 Uiso 1.0 8 calc R
H(13A) H 0.6460 0.9127 0.0922 0.0365 Uiso 1.0 8 calc R
H(13B) H 0.7136 0.9000 0.0794 0.0365 Uiso 1.0 8 calc R
H(14A) H 0.6405 0.9641 0.0017 0.0407 Uiso 1.0 8 calc R
H(14B) H 0.6520 0.8954 -0.0049 0.0407 Uiso 1.0 8 calc R
H(15A) H 0.7563 0.9191 -0.0165 0.0417 Uiso 1.0 8 calc R
H(15B) H 0.7150 0.9365 -0.0696 0.0417 Uiso 1.0 8 calc R
H(16A) H 0.8743 1.0693 -0.0479 0.0444 Uiso 1.0 8 calc R
H(16B) H 0.8133 1.1019 -0.0601 0.0444 Uiso 1.0 8 calc R
H(17A) H 0.8002 1.0083 -0.0948 0.0410 Uiso 1.0 8 calc R
H(17B) H 0.8294 0.9796 -0.0385 0.0410 Uiso 1.0 8 calc R
H(18A) H 0.7182 1.0898 -0.0461 0.0441 Uiso 1.0 8 calc R
H(18B) H 0.6652 1.0478 -0.0285 0.0441 Uiso 1.0 8 calc R
H(20) H 0.6213 0.9819 -0.1019 0.0719 Uiso 1.0 8 calc R
H(21) H 0.6005 0.9653 -0.1996 0.0863 Uiso 1.0 8 calc R
H(22) H 0.6537 1.0148 -0.2711 0.0768 Uiso 1.0 8 calc R
H(23) H 0.7275 1.0793 -0.2450 0.0632 Uiso 1.0 8 calc R
H(24) H 0.7503 1.0947 -0.1479 0.0508 Uiso 1.0 8 calc R
H(26A) H 0.4774 0.9859 0.1011 0.0981 Uiso 1.0 8 calc R
H(26B) H 0.4838 0.9176 0.0872 0.0981 Uiso 1.0 8 calc R
H(26C) H 0.5337 0.9624 0.0669 0.0981 Uiso 1.0 8 calc R
H(28A) H 0.7206 0.8273 0.1452 0.0402 Uiso 1.0 8 calc R
H(28B) H 0.7154 0.7857 0.2007 0.0402 Uiso 1.0 8 calc R
H(28C) H 0.7584 0.8412 0.2019 0.0402 Uiso 1.0 8 calc R
H(30A) H 0.7726 0.9112 0.3666 0.0500 Uiso 1.0 8 calc R
H(30B) H 0.7485 0.9671 0.4009 0.0500 Uiso 1.0 8 calc R
H(30C) H 0.8109 0.9698 0.3695 0.0500 Uiso 1.0 8 calc R
H(32A) H 0.5114 1.1488 0.0135 0.0858 Uiso 1.0 8 calc R
H(32B) H 0.4731 1.1363 0.0701 0.0858 Uiso 1.0 8 calc R
H(32C) H 0.4766 1.0883 0.0198 0.0858 Uiso 1.0 8 calc R
H(34A) H 0.6387 1.2001 0.0546 0.0659 Uiso 1.0 8 calc R
H(34B) H 0.6890 1.2356 0.0876 0.0659 Uiso 1.0 8 calc R
H(34C) H 0.6518 1.1869 0.1213 0.0659 Uiso 1.0 8 calc R
H(36A) H 0.8917 1.1196 0.1223 0.0549 Uiso 1.0 8 calc R
H(36B) H 0.8804 1.1469 0.1850 0.0549 Uiso 1.0 8 calc R
H(36C) H 0.8303 1.1501 0.1367 0.0549 Uiso 1.0 8 calc R
H(38A) H 0.8812 0.8677 0.0629 0.0453 Uiso 1.0 8 calc R
H(38B) H 0.8390 0.8332 0.1063 0.0453 Uiso 1.0 8 calc R
H(38C) H 0.8958 0.8662 0.1305 0.0453 Uiso 1.0 8 calc R
H(49) H 0.805(3) 1.120(3) 0.025(3) 0.102(19) Uiso 1.0 8 d .

loop_
_atom_site_aniso_label
_atom_site_aniso_U_11
_atom_site_aniso_U_22
_atom_site_aniso_U_33
_atom_site_aniso_U_12
_atom_site_aniso_U_13
_atom_site_aniso_U_23
Co(1) 0.02288(16) 0.02097(16) 0.02971(18) 0.00039(11) 0.00247(11) -0.00106(11)
Co(2) 0.02416(16) 0.02539(17) 0.03191(18) 0.00239(12) 0.00047(12) 0.00238(12)
Co(3) 0.02141(16) 0.02274(16) 0.02916(18) 0.00105(11) 0.00132(11) 0.00112(11)
Co(4) 0.02374(16) 0.02747(17) 0.02830(18) -0.00022(12) 0.00141(12) 0.00161(12)
Co(5) 0.02183(16) 0.02640(17) 0.03368(19) 0.00175(12) 0.00062(12) 0.00317(12)
O(1) 0.0248(8) 0.0199(8) 0.0312(9) 0.0002(6) 0.0008(7) -0.0013(7)
O(2) 0.0279(9) 0.0242(8) 0.0338(9) 0.0003(7) 0.0066(7) -0.0022(7)
O(3) 0.0249(8) 0.0221(8) 0.0325(9) 0.0003(6) 0.0004(7) -0.0020(7)
O(4) 0.0337(10) 0.0394(11) 0.0333(10) -0.0049(8) 0.0031(8) 0.0019(8)
O(5) 0.0268(9) 0.0258(8) 0.0311(9) -0.0004(7) 0.0000(7) 0.0002(7)
O(6) 0.0385(10) 0.0302(10) 0.0383(10) -0.0079(8) -0.0006(8) 0.0014(8)
O(7) 0.0259(8) 0.0215(8) 0.0347(9) 0.0008(7) 0.0041(7) 0.0007(7)
O(8) 0.0298(9) 0.0244(9) 0.0488(11) -0.0021(7) 0.0096(8) -0.0022(8)
O(9) 0.0258(9) 0.0346(10) 0.0326(9) 0.0016(7) 0.0014(7) -0.0025(7)
O(10) 0.0247(8) 0.0292(9) 0.0307(9) 0.0028(7) 0.0010(7) 0.0016(7)
O(11) 0.0355(11) 0.0340(10) 0.0514(13) 0.0077(8) -0.0012(9) 0.0029(9)
O(12) 0.0348(10) 0.0446(12) 0.0431(11) 0.0049(9) -0.0049(9) 0.0037(9)
O(13) 0.0288(9) 0.0255(9) 0.0396(10) 0.0000(7) 0.0015(8) 0.0037(8)
O(14) 0.0423(12) 0.0328(11) 0.0597(14) -0.0042(9) 0.0117(10) 0.0073(10)
O(15) 0.0251(8) 0.0272(9) 0.0306(9) -0.0023(7) -0.0001(7) 0.0010(7)
O(16) 0.0291(9) 0.0275(9) 0.0392(10) -0.0008(7) -0.0043(8) 0.0018(8)
O(17) 0.0240(8) 0.0282(9) 0.0322(9) 0.0023(7) 0.0018(7) 0.0005(7)
O(18) 0.0301(9) 0.0364(10) 0.0310(9) 0.0055(8) 0.0018(7) 0.0014(8)
N(1) 0.0255(10) 0.0249(10) 0.0312(10) 0.0015(8) 0.0012(8) -0.0039(8)
N(2) 0.0265(10) 0.0365(12) 0.0312(11) 0.0020(9) -0.0018(8) 0.0020(9)
C(1) 0.0284(12) 0.0221(11) 0.0408(14) -0.0008(9) 0.0033(10) -0.0034(10)
C(2) 0.0326(13) 0.0204(11) 0.0408(14) -0.0009(10) 0.0039(10) -0.0032(10)
C(3) 0.0316(13) 0.0255(12) 0.0360(13) -0.0010(10) 0.0020(10) -0.0062(10)
C(4) 0.0313(13) 0.0281(12) 0.0333(13) 0.0001(10) 0.0079(10) -0.0016(10)
C(5) 0.0293(12) 0.0281(12) 0.0306(12) 0.0022(9) 0.0032(10) -0.0019(10)
C(6) 0.0283(12) 0.0269(12) 0.0332(12) 0.0034(10) -0.0002(10) -0.0041(10)
C(7) 0.0281(12) 0.0345(13) 0.0336(13) 0.0055(10) -0.0035(10) -0.0028(10)
C(8) 0.0312(13) 0.0375(15) 0.0511(17) 0.0034(11) 0.0046(12) -0.0009(12)
C(9) 0.0323(14) 0.0564(19) 0.0526(18) 0.0070(13) 0.0086(13) -0.0017(15)
C(10) 0.0389(16) 0.0527(19) 0.0553(19) 0.0167(14) 0.0051(14) -0.0079(15)
C(11) 0.0447(17) 0.0390(16) 0.059(2) 0.0150(13) 0.0009(14) -0.0015(14)
C(12) 0.0356(14) 0.0373(14) 0.0438(15) 0.0064(11) 0.0027(12) 0.0008(12)
C(13) 0.0300(12) 0.0245(11) 0.0366(13) -0.0013(9) 0.0016(10) -0.0016(10)
C(14) 0.0307(13) 0.0352(13) 0.0359(14) -0.0032(10) -0.0030(10) -0.0036(11)
C(15) 0.0357(14) 0.0368(14) 0.0318(13) -0.0003(11) -0.0017(11) -0.0041(11)
C(16) 0.0308(13) 0.0480(16) 0.0321(13) -0.0037(12) 0.0066(10) 0.0048(12)
C(17) 0.0298(13) 0.0434(15) 0.0293(12) 0.0031(11) 0.0021(10) 0.0014(11)
C(18) 0.0296(13) 0.0410(15) 0.0398(14) 0.0020(11) -0.0019(11) 0.0064(12)
C(19) 0.0332(14) 0.0469(16) 0.0405(15) 0.0018(12) -0.0067(11) 0.0100(13)
C(20) 0.0478(19) 0.081(3) 0.0504(19) -0.0179(18) -0.0180(16) 0.0204(18)
C(21) 0.067(3) 0.091(4) 0.057(3) -0.026(3) -0.035(2) 0.019(3)
C(22) 0.065(3) 0.081(3) 0.0456(19) -0.005(2) -0.0229(18) 0.0126(19)
C(23) 0.0503(19) 0.068(3) 0.0402(17) 0.0058(16) -0.0057(14) 0.0162(15)
C(24) 0.0369(15) 0.0490(17) 0.0411(15) 0.0050(13) -0.0055(12) 0.0082(13)
C(25) 0.0275(12) 0.0336(13) 0.0313(12) -0.0031(10) -0.0006(10) -0.0003(10)
C(26) 0.072(3) 0.119(4) 0.054(3) -0.060(3) -0.027(2) 0.037(3)
C(27) 0.0279(11) 0.0228(11) 0.0273(11) 0.0000(9) 0.0012(9) 0.0000(9)
C(28) 0.0312(13) 0.0234(12) 0.0458(15) 0.0035(10) 0.0063(11) 0.0024(11)
C(29) 0.0264(12) 0.0240(11) 0.0314(12) -0.0011(9) -0.0000(9) -0.0003(9)
C(30) 0.0339(14) 0.0573(19) 0.0337(14) 0.0033(13) -0.0004(11) 0.0076(13)
C(31) 0.0319(14) 0.0389(15) 0.0562(18) 0.0063(12) -0.0040(13) 0.0083(13)
C(32) 0.054(3) 0.078(3) 0.083(3) 0.029(2) -0.028(2) -0.011(3)
C(33) 0.0357(14) 0.0266(12) 0.0431(15) 0.0003(10) 0.0005(11) 0.0032(11)
C(34) 0.0510(19) 0.0275(14) 0.086(3) 0.0060(13) 0.0203(18) 0.0075(15)
C(35) 0.0273(12) 0.0258(11) 0.0329(12) -0.0019(9) -0.0001(10) -0.0023(9)
C(36) 0.0506(18) 0.0376(15) 0.0492(17) -0.0162(13) -0.0157(14) 0.0111(13)
C(37) 0.0226(11) 0.0299(12) 0.0327(12) 0.0015(9) -0.0009(9) -0.0037(10)
C(38) 0.0356(14) 0.0352(14) 0.0424(15) 0.0104(11) 0.0007(12) -0.0079(12)

loop_
_atom_type_symbol
_atom_type_description
_atom_type_scat_dispersion_real
_atom_type_scat_dispersion_imag
_atom_type_scat_source
C C 0.0033 0.0016
;
International Tables for Crystallography
(1992, Vol. C, Tables 4.2.6.8 and 6.1.1.4)
;
H H 0.0000 0.0000
;
International Tables for Crystallography
(1992, Vol. C, Table 6.1.1.4)
;
Co Co 0.3494 0.9721
;
International Tables for Crystallography
(1992, Vol. C, Tables 4.2.6.8 and 6.1.1.4)
;
N N 0.0061 0.0033
;
International Tables for Crystallography
(1992, Vol. C, Tables 4.2.6.8 and 6.1.1.4)
;
O O 0.0106 0.0060
;
International Tables for Crystallography
(1992, Vol. C, Tables 4.2.6.8 and 6.1.1.4)
;

loop_
_geom_angle_atom_site_label_1
_geom_angle_atom_site_label_2
_geom_angle_atom_site_label_3
_geom_angle
_geom_angle_publ_flag
_geom_angle_site_symmetry_1
_geom_angle_site_symmetry_3
O(1) Co(1) O(2) 174.04(7) yes . .
O(1) Co(1) O(5) 78.02(7) yes . .
O(1) Co(1) O(7) 84.58(7) yes . .
O(1) Co(1) O(9) 89.53(7) yes . .
O(1) Co(1) N(1) 93.65(8) yes . .
O(2) Co(1) O(5) 99.15(8) yes . .
O(2) Co(1) O(7) 100.36(7) yes . .
O(2) Co(1) O(9) 94.22(8) yes . .
O(2) Co(1) N(1) 81.67(8) yes . .
O(5) Co(1) O(7) 83.11(7) yes . .
O(5) Co(1) O(9) 163.21(7) yes . .
O(5) Co(1) N(1) 100.71(8) yes . .
O(7) Co(1) O(9) 84.54(7) yes . .
O(7) Co(1) N(1) 175.39(8) yes . .
O(9) Co(1) N(1) 91.20(8) yes . .
O(1) Co(2) O(3) 85.16(7) yes . .
O(1) Co(2) O(5) 77.37(7) yes . .
O(1) Co(2) O(11) 106.95(8) yes . .
O(1) Co(2) O(12) 168.54(8) yes . .
O(1) Co(2) O(13) 95.81(7) yes . .
O(3) Co(2) O(5) 95.12(7) yes . .
O(3) Co(2) O(11) 167.49(9) yes . .
O(3) Co(2) O(12) 105.94(8) yes . .
O(3) Co(2) O(13) 77.09(7) yes . .
O(5) Co(2) O(11) 90.71(8) yes . .
O(5) Co(2) O(12) 98.39(8) yes . .
O(5) Co(2) O(13) 170.17(7) yes . .
O(11) Co(2) O(12) 62.15(9) yes . .
O(11) Co(2) O(13) 98.11(8) yes . .
O(12) Co(2) O(13) 89.61(8) yes . .
O(1) Co(3) O(3) 81.64(7) yes . .
O(1) Co(3) O(7) 85.83(7) yes . .
O(1) Co(3) O(10) 98.21(7) yes . .
O(1) Co(3) O(15) 89.45(7) yes . .
O(1) Co(3) O(17) 173.83(7) yes . .
O(3) Co(3) O(7) 89.95(7) yes . .
O(3) Co(3) O(10) 177.37(7) yes . .
O(3) Co(3) O(15) 85.81(7) yes . .
O(3) Co(3) O(17) 96.07(7) yes . .
O(7) Co(3) O(10) 87.43(7) yes . .
O(7) Co(3) O(15) 174.06(7) yes . .
O(7) Co(3) O(17) 99.94(7) yes . .
O(10) Co(3) O(15) 96.82(7) yes . .
O(10) Co(3) O(17) 84.33(7) yes . .
O(15) Co(3) O(17) 84.65(7) yes . .
O(3) Co(4) O(4) 172.77(8) yes . .
O(3) Co(4) O(13) 79.65(7) yes . .
O(3) Co(4) O(15) 87.45(8) yes . .
O(3) Co(4) O(18) 91.81(7) yes . .
O(3) Co(4) N(2) 95.40(8) yes . .
O(4) Co(4) O(13) 95.05(8) yes . .
O(4) Co(4) O(15) 96.78(8) yes . .
O(4) Co(4) O(18) 94.07(8) yes . .
O(4) Co(4) N(2) 80.56(8) yes . .
O(13) Co(4) O(15) 82.52(7) yes . .
O(13) Co(4) O(18) 168.54(8) yes . .
O(13) Co(4) N(2) 99.69(8) yes . .
O(15) Co(4) O(18) 89.52(7) yes . .
O(15) Co(4) N(2) 176.66(8) yes . .
O(18) Co(4) N(2) 88.65(8) yes . .
O(2) Co(5) O(6) 92.49(8) yes 6_565 6_565
O(2) Co(5) O(8) 96.17(8) yes 6_565 6_565
O(2) Co(5) O(10) 170.99(8) yes 6_565 .
O(2) Co(5) O(16) 92.88(8) yes 6_565 .
O(2) Co(5) O(17) 92.75(7) yes 6_565 .
O(6) Co(5) O(8) 94.04(9) yes 6_565 6_565
O(6) Co(5) O(10) 96.19(8) yes 6_565 .
O(6) Co(5) O(16) 89.64(8) yes 6_565 .
O(6) Co(5) O(17) 174.71(7) yes 6_565 .
O(8) Co(5) O(10) 85.63(8) yes 6_565 .
O(8) Co(5) O(16) 170.07(8) yes 6_565 .
O(8) Co(5) O(17) 86.08(8) yes 6_565 .
O(10) Co(5) O(16) 84.81(7) yes . .
O(10) Co(5) O(17) 78.53(7) yes . .
O(16) Co(5) O(17) 89.40(7) yes . .
Co(1) O(1) Co(2) 106.90(8) yes . .
Co(1) O(1) Co(3) 93.63(7) yes . .
Co(1) O(1) C(1) 117.89(15) yes . .
Co(2) O(1) Co(3) 97.72(7) yes . .
Co(2) O(1) C(1) 119.41(15) yes . .
Co(3) O(1) C(1) 116.75(14) yes . .
Co(1) O(2) Co(5) 115.97(10) yes . 8_655
Co(1) O(2) C(4) 116.21(14) yes . .
Co(5) O(2) C(4) 122.99(15) yes 8_655 .
Co(2) O(3) Co(3) 95.47(8) yes . .
Co(2) O(3) Co(4) 106.25(8) yes . .
Co(2) O(3) C(13) 120.44(14) yes . .
Co(3) O(3) Co(4) 91.72(7) yes . .
Co(3) O(3) C(13) 118.99(14) yes . .
Co(4) O(3) C(13) 118.39(15) yes . .
Co(4) O(4) C(16) 113.88(17) yes . .
Co(1) O(5) Co(2) 97.70(8) yes . .
Co(1) O(5) C(25) 126.33(17) yes . .
Co(2) O(5) C(25) 135.21(17) yes . .
Co(5) O(6) C(25) 137.70(19) yes 8_655 .
Co(1) O(7) Co(3) 91.44(7) yes . .
Co(1) O(7) C(27) 128.82(16) yes . .
Co(3) O(7) C(27) 139.67(16) yes . .
Co(5) O(8) C(27) 137.59(17) yes 8_655 .
Co(1) O(9) C(29) 130.85(17) yes . .
Co(3) O(10) Co(5) 96.61(8) yes . .
Co(3) O(10) C(29) 122.61(16) yes . .
Co(5) O(10) C(29) 136.46(16) yes . .
Co(2) O(11) C(31) 89.08(18) yes . .
Co(2) O(12) C(31) 88.33(19) yes . .
Co(2) O(13) Co(4) 96.85(8) yes . .
Co(2) O(13) C(33) 139.61(18) yes . .
Co(4) O(13) C(33) 123.16(17) yes . .
Co(3) O(15) Co(4) 90.11(7) yes . .
Co(3) O(15) C(35) 126.13(17) yes . .
Co(4) O(15) C(35) 130.85(16) yes . .
Co(5) O(16) C(35) 132.24(17) yes . .
Co(3) O(17) Co(5) 94.21(8) yes . .
Co(3) O(17) C(37) 127.12(16) yes . .
Co(5) O(17) C(37) 124.75(15) yes . .
Co(4) O(18) C(37) 127.60(17) yes . .
C(39) O(19) C(41) 112.4(4) yes . .
C(48) O(20) C(48) 121.6(12) yes . 3_555
Co(1) N(1) C(3) 113.41(16) yes . .
Co(1) N(1) C(5) 99.75(15) yes . .
Co(1) N(1) C(6) 108.46(15) yes . .
C(3) N(1) C(5) 109.9(2) yes . .
C(3) N(1) C(6) 112.8(2) yes . .
C(5) N(1) C(6) 111.87(19) yes . .
Co(4) N(2) C(15) 110.20(17) yes . .
Co(4) N(2) C(17) 101.65(16) yes . .
Co(4) N(2) C(18) 111.22(17) yes . .
C(15) N(2) C(17) 109.3(2) yes . .
C(15) N(2) C(18) 112.5(2) yes . .
C(17) N(2) C(18) 111.5(3) yes . .
O(1) C(1) C(2) 113.7(2) yes . .
C(1) C(2) C(3) 114.6(3) yes . .
N(1) C(3) C(2) 114.5(3) yes . .
O(2) C(4) C(5) 110.0(2) yes . .
N(1) C(5) C(4) 110.2(2) yes . .
N(1) C(6) C(7) 116.0(2) yes . .
C(6) C(7) C(8) 121.8(3) yes . .
C(6) C(7) C(12) 120.3(3) yes . .
C(8) C(7) C(12) 117.8(3) yes . .
C(7) C(8) C(9) 121.3(3) yes . .
C(8) C(9) C(10) 120.2(3) yes . .
C(9) C(10) C(11) 119.6(4) yes . .
C(10) C(11) C(12) 120.2(3) yes . .
C(7) C(12) C(11) 120.8(3) yes . .
O(3) C(13) C(14) 113.4(2) yes . .
C(13) C(14) C(15) 114.7(3) yes . .
N(2) C(15) C(14) 113.7(3) yes . .
O(4) C(16) C(17) 110.3(3) yes . .
N(2) C(17) C(16) 110.5(3) yes . .
N(2) C(18) C(19) 115.1(3) yes . .
C(18) C(19) C(20) 120.6(3) yes . .
C(18) C(19) C(24) 121.5(3) yes . .
C(20) C(19) C(24) 117.9(3) yes . .
C(19) C(20) C(21) 121.1(4) yes . .
C(20) C(21) C(22) 119.7(5) yes . .
C(21) C(22) C(23) 120.0(4) yes . .
C(22) C(23) C(24) 120.7(4) yes . .
C(19) C(24) C(23) 120.7(3) yes . .
O(5) C(25) O(6) 125.5(3) yes . .
O(5) C(25) C(26) 118.4(3) yes . .
O(6) C(25) C(26) 116.2(3) yes . .
O(7) C(27) O(8) 123.9(3) yes . .
O(7) C(27) C(28) 119.0(3) yes . .
O(8) C(27) C(28) 117.1(2) yes . .
O(9) C(29) O(10) 123.7(3) yes . .
O(9) C(29) C(30) 118.3(3) yes . .
O(10) C(29) C(30) 118.0(3) yes . .
O(11) C(31) O(12) 120.4(3) yes . .
O(11) C(31) C(32) 119.7(4) yes . .
O(12) C(31) C(32) 119.9(4) yes . .
O(13) C(33) O(14) 122.9(3) yes . .
O(13) C(33) C(34) 119.0(3) yes . .
O(14) C(33) C(34) 118.1(3) yes . .
O(15) C(35) O(16) 124.4(3) yes . .
O(15) C(35) C(36) 117.4(3) yes . .
O(16) C(35) C(36) 118.2(3) yes . .
O(17) C(37) O(18) 124.3(3) yes . .
O(17) C(37) C(38) 116.5(3) yes . .
O(18) C(37) C(38) 119.2(3) yes . .
O(19) C(39) C(40) 110.3(5) yes . .
O(19) C(41) C(42) 109.4(5) yes . .
C(44) C(43) N(3) 180.000 yes . .
C(46) C(45) N(4) 177.2(9) yes . .
O(20) C(48) C(47) 108.3(12) yes . .
Co(4) O(4) H(49) 99(4) no . .
C(16) O(4) H(49) 105(4) no . .
C(33) O(14) H(49) 117(3) no . .
O(1) C(1) H(1A) 108.825 no . .
O(1) C(1) H(1B) 108.829 no . .
C(2) C(1) H(1A) 108.820 no . .
C(2) C(1) H(1B) 108.811 no . .
H(1A) C(1) H(1B) 107.697 no . .
C(1) C(2) H(2A) 108.618 no . .
C(1) C(2) H(2B) 108.608 no . .
C(3) C(2) H(2A) 108.617 no . .
C(3) C(2) H(2B) 108.614 no . .
H(2A) C(2) H(2B) 107.579 no . .
N(1) C(3) H(3A) 108.629 no . .
N(1) C(3) H(3B) 108.621 no . .
C(2) C(3) H(3A) 108.623 no . .
C(2) C(3) H(3B) 108.623 no . .
H(3A) C(3) H(3B) 107.582 no . .
O(2) C(4) H(4A) 109.649 no . .
O(2) C(4) H(4B) 109.661 no . .
C(5) C(4) H(4A) 109.667 no . .
C(5) C(4) H(4B) 109.674 no . .
H(4A) C(4) H(4B) 108.171 no . .
N(1) C(5) H(5A) 109.621 no . .
N(1) C(5) H(5B) 109.612 no . .
C(4) C(5) H(5A) 109.617 no . .
C(4) C(5) H(5B) 109.617 no . .
H(5A) C(5) H(5B) 108.137 no . .
N(1) C(6) H(6A) 108.289 no . .
N(1) C(6) H(6B) 108.273 no . .
C(7) C(6) H(6A) 108.266 no . .
C(7) C(6) H(6B) 108.261 no . .
H(6A) C(6) H(6B) 107.393 no . .
C(7) C(8) H(8) 119.323 no . .
C(9) C(8) H(8) 119.328 no . .
C(8) C(9) H(9) 119.883 no . .
C(10) C(9) H(9) 119.880 no . .
C(9) C(10) H(10) 120.211 no . .
C(11) C(10) H(10) 120.207 no . .
C(10) C(11) H(11) 119.910 no . .
C(12) C(11) H(11) 119.909 no . .
C(7) C(12) H(12) 119.574 no . .
C(11) C(12) H(12) 119.588 no . .
O(3) C(13) H(13A) 108.886 no . .
O(3) C(13) H(13B) 108.880 no . .
C(14) C(13) H(13A) 108.884 no . .
C(14) C(13) H(13B) 108.880 no . .
H(13A) C(13) H(13B) 107.740 no . .
C(13) C(14) H(14A) 108.602 no . .
C(13) C(14) H(14B) 108.601 no . .
C(15) C(14) H(14A) 108.593 no . .
C(15) C(14) H(14B) 108.609 no . .
H(14A) C(14) H(14B) 107.559 no . .
N(2) C(15) H(15A) 108.819 no . .
N(2) C(15) H(15B) 108.821 no . .
C(14) C(15) H(15A) 108.824 no . .
C(14) C(15) H(15B) 108.818 no . .
H(15A) C(15) H(15B) 107.689 no . .
O(4) C(16) H(16A) 109.594 no . .
O(4) C(16) H(16B) 109.619 no . .
C(17) C(16) H(16A) 109.595 no . .
C(17) C(16) H(16B) 109.603 no . .
H(16A) C(16) H(16B) 108.132 no . .
N(2) C(17) H(17A) 109.555 no . .
N(2) C(17) H(17B) 109.559 no . .
C(16) C(17) H(17A) 109.556 no . .
C(16) C(17) H(17B) 109.563 no . .
H(17A) C(17) H(17B) 108.109 no . .
N(2) C(18) H(18A) 108.484 no . .
N(2) C(18) H(18B) 108.488 no . .
C(19) C(18) H(18A) 108.500 no . .
C(19) C(18) H(18B) 108.498 no . .
H(18A) C(18) H(18B) 107.504 no . .
C(19) C(20) H(20) 119.474 no . .
C(21) C(20) H(20) 119.455 no . .
C(20) C(21) H(21) 120.155 no . .
C(22) C(21) H(21) 120.145 no . .
C(21) C(22) H(22) 120.017 no . .
C(23) C(22) H(22) 120.019 no . .
C(22) C(23) H(23) 119.668 no . .
C(24) C(23) H(23) 119.672 no . .
C(19) C(24) H(24) 119.625 no . .
C(23) C(24) H(24) 119.643 no . .
C(25) C(26) H(26A) 109.473 no . .
C(25) C(26) H(26B) 109.463 no . .
C(25) C(26) H(26C) 109.455 no . .
H(26A) C(26) H(26B) 109.482 no . .
H(26A) C(26) H(26C) 109.489 no . .
H(26B) C(26) H(26C) 109.465 no . .
C(27) C(28) H(28A) 109.469 no . .
C(27) C(28) H(28B) 109.462 no . .
C(27) C(28) H(28C) 109.475 no . .
H(28A) C(28) H(28B) 109.457 no . .
H(28A) C(28) H(28C) 109.483 no . .
H(28B) C(28) H(28C) 109.483 no . .
C(29) C(30) H(30A) 109.476 no . .
C(29) C(30) H(30B) 109.487 no . .
C(29) C(30) H(30C) 109.471 no . .
H(30A) C(30) H(30B) 109.456 no . .
H(30A) C(30) H(30C) 109.470 no . .
H(30B) C(30) H(30C) 109.467 no . .
C(31) C(32) H(32A) 109.475 no . .
C(31) C(32) H(32B) 109.468 no . .
C(31) C(32) H(32C) 109.471 no . .
H(32A) C(32) H(32B) 109.465 no . .
H(32A) C(32) H(32C) 109.476 no . .
H(32B) C(32) H(32C) 109.472 no . .
C(33) C(34) H(34A) 109.468 no . .
C(33) C(34) H(34B) 109.475 no . .
C(33) C(34) H(34C) 109.471 no . .
H(34A) C(34) H(34B) 109.476 no . .
H(34A) C(34) H(34C) 109.477 no . .
H(34B) C(34) H(34C) 109.460 no . .
C(35) C(36) H(36A) 109.465 no . .
C(35) C(36) H(36B) 109.459 no . .
C(35) C(36) H(36C) 109.479 no . .
H(36A) C(36) H(36B) 109.475 no . .
H(36A) C(36) H(36C) 109.484 no . .
H(36B) C(36) H(36C) 109.464 no . .
C(37) C(38) H(38A) 109.479 no . .
C(37) C(38) H(38B) 109.466 no . .
C(37) C(38) H(38C) 109.457 no . .
H(38A) C(38) H(38B) 109.495 no . .
H(38A) C(38) H(38C) 109.458 no . .
H(38B) C(38) H(38C) 109.471 no . .
O(4) H(49) O(14) 162(6) no . .

loop_
_geom_bond_atom_site_label_1
_geom_bond_atom_site_label_2
_geom_bond_distance
_geom_bond_publ_flag
_geom_bond_site_symmetry_2
Co(1) O(1) 2.0733(17) yes .
Co(1) O(2) 1.9709(19) yes .
Co(1) O(5) 2.173(2) yes .
Co(1) O(7) 2.1549(18) yes .
Co(1) O(9) 2.138(2) yes .
Co(1) N(1) 2.195(3) yes .
Co(2) O(1) 2.0480(18) yes .
Co(2) O(3) 2.0568(18) yes .
Co(2) O(5) 2.2241(19) yes .
Co(2) O(11) 2.123(3) yes .
Co(2) O(12) 2.134(3) yes .
Co(2) O(13) 2.227(2) yes .
Co(3) O(1) 2.0922(18) yes .
Co(3) O(3) 2.1559(19) yes .
Co(3) O(7) 2.0871(18) yes .
Co(3) O(10) 2.103(2) yes .
Co(3) O(15) 2.0922(19) yes .
Co(3) O(17) 2.0677(18) yes .
Co(4) O(3) 2.0295(18) yes .
Co(4) O(4) 2.091(2) yes .
Co(4) O(13) 2.142(2) yes .
Co(4) O(15) 2.153(2) yes .
Co(4) O(18) 2.103(2) yes .
Co(4) N(2) 2.176(3) yes .
Co(5) O(2) 1.9809(18) yes 6_565
Co(5) O(6) 2.080(2) yes 6_565
Co(5) O(8) 2.054(2) yes 6_565
Co(5) O(10) 2.1540(18) yes .
Co(5) O(16) 2.094(2) yes .
Co(5) O(17) 2.2675(19) yes .
O(1) C(1) 1.437(3) yes .
O(2) C(4) 1.413(4) yes .
O(3) C(13) 1.435(3) yes .
O(4) C(16) 1.434(4) yes .
O(5) C(25) 1.274(4) yes .
O(6) C(25) 1.252(4) yes .
O(7) C(27) 1.277(3) yes .
O(8) C(27) 1.244(3) yes .
O(9) C(29) 1.252(4) yes .
O(10) C(29) 1.287(3) yes .
O(11) C(31) 1.262(5) yes .
O(12) C(31) 1.271(4) yes .
O(13) C(33) 1.278(4) yes .
O(14) C(33) 1.257(4) yes .
O(15) C(35) 1.285(3) yes .
O(16) C(35) 1.248(4) yes .
O(17) C(37) 1.287(4) yes .
O(18) C(37) 1.255(4) yes .
O(19) C(39) 1.395(7) yes .
O(19) C(41) 1.416(7) yes .
O(20) C(48) 1.533(18) yes .
O(20) C(48) 1.533(18) yes 3_555
N(1) C(3) 1.482(4) yes .
N(1) C(5) 1.487(4) yes .
N(1) C(6) 1.501(4) yes .
N(2) C(15) 1.485(4) yes .
N(2) C(17) 1.499(4) yes .
N(2) C(18) 1.502(4) yes .
C(44) C(43) 1.431(16) yes .
C(46) C(45) 1.361(9) yes .
C(1) C(2) 1.526(4) yes .
C(2) C(3) 1.532(4) yes .
C(4) C(5) 1.523(4) yes .
C(6) C(7) 1.520(4) yes .
C(7) C(8) 1.392(4) yes .
C(7) C(12) 1.396(4) yes .
C(8) C(9) 1.394(5) yes .
C(9) C(10) 1.376(6) yes .
C(10) C(11) 1.387(5) yes .
C(11) C(12) 1.399(5) yes .
C(13) C(14) 1.520(4) yes .
C(14) C(15) 1.540(4) yes .
C(16) C(17) 1.519(5) yes .
C(18) C(19) 1.520(5) yes .
C(19) C(20) 1.399(6) yes .
C(19) C(24) 1.401(5) yes .
C(20) C(21) 1.397(6) yes .
C(21) C(22) 1.390(7) yes .
C(22) C(23) 1.371(6) yes .
C(23) C(24) 1.393(5) yes .
C(25) C(26) 1.498(5) yes .
C(27) C(28) 1.516(4) yes .
C(29) C(30) 1.509(4) yes .
C(31) C(32) 1.508(6) yes .
C(33) C(34) 1.498(5) yes .
C(35) C(36) 1.508(5) yes .
C(37) C(38) 1.505(4) yes .
C(39) C(40) 1.497(9) yes .
C(41) C(42) 1.506(11) yes .
C(43) N(3) 1.29(3) yes .
C(45) N(4) 1.165(12) yes .
C(47) C(48) 1.66(3) yes .
O(4) H(49) 1.00(7) no .
O(14) H(49) 1.56(7) no .
C(1) H(1A) 0.990 no .
C(1) H(1B) 0.990 no .
C(2) H(2A) 0.990 no .
C(2) H(2B) 0.990 no .
C(3) H(3A) 0.990 no .
C(3) H(3B) 0.990 no .
C(4) H(4A) 0.990 no .
C(4) H(4B) 0.990 no .
C(5) H(5A) 0.990 no .
C(5) H(5B) 0.990 no .
C(6) H(6A) 0.990 no .
C(6) H(6B) 0.990 no .
C(8) H(8) 0.950 no .
C(9) H(9) 0.950 no .
C(10) H(10) 0.950 no .
C(11) H(11) 0.950 no .
C(12) H(12) 0.950 no .
C(13) H(13A) 0.990 no .
C(13) H(13B) 0.990 no .
C(14) H(14A) 0.990 no .
C(14) H(14B) 0.990 no .
C(15) H(15A) 0.990 no .
C(15) H(15B) 0.990 no .
C(16) H(16A) 0.990 no .
C(16) H(16B) 0.990 no .
C(17) H(17A) 0.990 no .
C(17) H(17B) 0.990 no .
C(18) H(18A) 0.990 no .
C(18) H(18B) 0.990 no .
C(20) H(20) 0.950 no .
C(21) H(21) 0.950 no .
C(22) H(22) 0.950 no .
C(23) H(23) 0.950 no .
C(24) H(24) 0.950 no .
C(26) H(26A) 0.980 no .
C(26) H(26B) 0.980 no .
C(26) H(26C) 0.980 no .
C(28) H(28A) 0.980 no .
C(28) H(28B) 0.980 no .
C(28) H(28C) 0.980 no .
C(30) H(30A) 0.980 no .
C(30) H(30B) 0.980 no .
C(30) H(30C) 0.980 no .
C(32) H(32A) 0.980 no .
C(32) H(32B) 0.980 no .
C(32) H(32C) 0.980 no .
C(34) H(34A) 0.980 no .
C(34) H(34B) 0.980 no .
C(34) H(34C) 0.980 no .
C(36) H(36A) 0.980 no .
C(36) H(36B) 0.980 no .
C(36) H(36C) 0.980 no .
C(38) H(38A) 0.980 no .
C(38) H(38B) 0.980 no .
C(38) H(38C) 0.980 no .

loop_
_geom_contact_atom_site_label_1
_geom_contact_atom_site_label_2
_geom_contact_distance
_geom_contact_publ_flag
_geom_contact_site_symmetry_2
Co(1) O(6) 3.372(3) no .
Co(1) O(8) 3.390(2) no .
Co(1) O(10) 3.4769(19) no .
Co(1) C(2) 3.411(3) no .
Co(3) O(9) 3.235(2) no .
Co(3) O(16) 3.301(2) no .
Co(3) O(18) 3.327(2) no .
Co(4) O(14) 3.223(3) no .
Co(4) O(17) 3.321(2) no .
Co(4) C(14) 3.353(3) no .
Co(5) O(5) 3.5496(19) no 6_565
Co(5) O(7) 3.4892(19) no 6_565
Co(5) O(15) 3.428(2) no .
Co(5) C(30) 3.567(4) no .
O(1) C(3) 3.162(4) no .
O(1) C(29) 3.449(3) no .
O(2) C(6) 3.319(4) no .
O(2) C(25) 3.385(4) no .
O(2) C(27) 3.450(3) no .
O(2) C(37) 3.259(3) no 8_655
O(2) C(38) 3.203(4) no 8_655
O(3) C(15) 3.139(4) no .
O(3) C(37) 3.324(3) no .
O(4) C(18) 3.387(4) no .
O(4) C(33) 3.197(4) no .
O(4) C(35) 3.489(4) no .
O(4) C(36) 3.262(4) no .
O(5) C(6) 3.179(4) no .
O(5) C(13) 3.446(4) no .
O(5) C(27) 3.571(3) no .
O(5) C(31) 3.440(4) no .
O(6) C(30) 3.264(4) no 8_655
O(7) C(13) 3.197(4) no .
O(7) C(25) 3.529(4) no .
O(7) C(29) 3.060(4) no .
O(8) C(28) 3.478(4) no 8_655
O(8) C(29) 3.353(4) no 8_655
O(8) C(30) 3.266(4) no 8_655
O(9) C(1) 3.234(4) no .
O(9) C(3) 3.329(4) no .
O(9) C(4) 3.575(4) no .
O(9) C(5) 3.157(4) no .
O(10) C(1) 3.470(4) no .
O(10) C(35) 3.312(4) no .
O(11) C(2) 3.436(4) no .
O(11) C(6) 3.525(4) no .
O(11) C(34) 3.264(5) no .
O(12) C(14) 3.500(4) no .
O(12) C(18) 3.530(4) no .
O(12) C(26) 3.099(6) no .
O(13) C(1) 3.443(4) no .
O(13) C(18) 3.169(4) no .
O(13) C(31) 3.458(4) no .
O(14) C(16) 3.344(4) no .
O(15) C(1) 3.084(4) no .
O(15) C(33) 3.482(4) no .
O(15) C(37) 3.226(4) no .
O(16) C(4) 3.021(4) no 6_565
O(17) C(13) 3.524(4) no .
O(17) C(28) 3.148(4) no .
O(17) C(35) 3.238(4) no .
O(18) C(13) 3.231(4) no .
O(18) C(15) 3.145(4) no .
O(18) C(16) 3.588(4) no .
O(18) C(17) 3.089(4) no .
O(18) C(35) 3.549(4) no .
O(20) C(47) 2.592(13) no 3_555
N(1) C(1) 3.207(4) no .
N(1) C(8) 3.402(4) no .
N(1) C(12) 3.434(4) no .
N(2) C(13) 3.230(4) no .
N(2) C(20) 3.374(5) no .
N(2) C(24) 3.434(4) no .
C(2) C(6) 3.133(4) no .
C(3) C(7) 3.088(4) no .
C(3) C(12) 3.394(5) no .
C(4) C(6) 2.994(4) no .
C(4) C(37) 3.433(4) no 8_655
C(4) C(38) 3.448(4) no 8_655
C(5) C(7) 3.067(4) no .
C(5) C(8) 3.310(4) no .
C(7) C(10) 2.811(5) no .
C(8) C(11) 2.762(5) no .
C(9) C(12) 2.769(5) no .
C(13) C(27) 3.514(4) no .
C(13) C(37) 3.473(4) no .
C(14) C(18) 3.091(4) no .
C(15) C(19) 3.034(5) no .
C(15) C(20) 3.255(5) no .
C(16) C(18) 3.021(4) no .
C(17) C(19) 3.072(5) no .
C(17) C(24) 3.371(5) no .
C(18) C(33) 3.593(5) no .
C(19) C(22) 2.808(5) no .
C(20) C(23) 2.767(6) no .
C(21) C(24) 2.775(6) no .
C(26) C(31) 3.380(7) no .
O(6) C(46) 3.342(5) no 3_565
O(10) C(46) 3.501(5) no 8_665
O(11) C(40) 3.533(7) no 1_565
O(14) C(44) 3.153(9) no 5_675
O(14) C(34) 3.596(4) no 3_675
O(16) C(46) 3.336(5) no 8_665
O(19) C(9) 3.559(5) no 8_655
O(20) O(20) 3.580(16) no 6_555
O(20) C(10) 3.542(4) no 6_455
O(20) C(10) 3.542(4) no 8_655
O(20) C(48) 3.13(2) no 6_555
O(20) C(48) 3.13(2) no 8_555
C(44) O(14) 3.153(9) no 5_675
C(44) O(14) 3.153(9) no 7_445
C(46) O(6) 3.342(5) no 3_565
C(46) O(10) 3.501(5) no 6_465
C(46) O(16) 3.336(5) no 6_465
C(46) C(23) 3.596(6) no 7_445
C(46) C(24) 3.485(6) no 7_445
C(9) O(19) 3.559(5) no 6_565
C(10) O(20) 3.542(4) no 6_565
C(12) C(23) 3.557(5) no 4_475
C(23) C(46) 3.596(6) no 7_555
C(23) C(12) 3.557(5) no 2_754
C(24) C(46) 3.485(6) no 7_555
C(26) C(32) 3.592(7) no 5_675
C(32) C(26) 3.592(7) no 5_675
C(34) O(14) 3.596(4) no 3_675
C(40) O(11) 3.533(7) no 1_545
C(42) C(42) 3.498(12) no 5_665
C(48) O(20) 3.13(2) no 6_555
C(48) C(48) 2.82(3) no 6_555
C(48) C(48) 2.82(3) no 8_555
Co(1) H(1B) 3.1929 no .
Co(1) H(2A) 3.5664 no .
Co(1) H(3A) 3.2613 no .
Co(1) H(4B) 3.4304 no .
Co(1) H(5B) 3.0157 no .
Co(1) H(6A) 2.9891 no .
Co(1) H(6B) 3.1593 no .
Co(1) H(38C) 3.4495 no 8_655
Co(2) H(1A) 3.0595 no .
Co(2) H(2A) 3.1879 no .
Co(2) H(6B) 3.4794 no .
Co(2) H(13A) 3.0640 no .
Co(2) H(14A) 3.2689 no .
Co(2) H(18B) 3.4928 no .
Co(2) H(26C) 3.1678 no .
Co(2) H(34C) 3.3019 no .
Co(3) H(1A) 3.2452 no .
Co(3) H(1B) 3.0342 no .
Co(3) H(13A) 3.3679 no .
Co(3) H(13B) 3.1102 no .
Co(3) H(28C) 3.3070 no .
Co(4) H(13B) 3.1894 no .
Co(4) H(14A) 3.5126 no .
Co(4) H(15A) 3.1436 no .
Co(4) H(16B) 3.5093 no .
Co(4) H(17B) 3.0306 no .
Co(4) H(18A) 3.0967 no .
Co(4) H(18B) 3.1554 no .
Co(4) H(36C) 3.5552 no .
Co(5) H(4A) 3.2523 no 6_565
Co(5) H(4B) 3.0879 no 6_565
Co(5) H(28C) 3.5922 no .
Co(5) H(30C) 3.2056 no .
Co(5) H(38C) 3.3466 no .
O(1) H(2A) 2.6260 no .
O(1) H(2B) 3.2977 no .
O(1) H(3A) 3.3999 no .
O(1) H(6B) 3.3951 no .
O(2) H(5A) 3.2409 no .
O(2) H(5B) 2.7355 no .
O(2) H(6A) 2.8541 no .
O(2) H(38C) 2.4163 no 8_655
O(3) H(14A) 2.6267 no .
O(3) H(14B) 3.2912 no .
O(3) H(15A) 3.3332 no .
O(3) H(18B) 3.3737 no .
O(4) H(17A) 3.2607 no .
O(4) H(17B) 2.7433 no .
O(4) H(18A) 2.9446 no .
O(4) H(36A) 2.8683 no .
O(4) H(36C) 3.0527 no .
O(5) H(6A) 2.8519 no .
O(5) H(6B) 2.8628 no .
O(5) H(13A) 2.8097 no .
O(5) H(26A) 2.7405 no .
O(5) H(26B) 3.1628 no .
O(5) H(26C) 2.5537 no .
O(6) H(6A) 3.2955 no .
O(6) H(13A) 3.5724 no .
O(6) H(26A) 2.8734 no .
O(6) H(26B) 2.4020 no .
O(6) H(26C) 3.0432 no .
O(6) H(30A) 3.5390 no 8_655
O(6) H(30C) 2.4236 no 8_655
O(7) H(13A) 2.8394 no .
O(7) H(13B) 3.1805 no .
O(7) H(28A) 2.7759 no .
O(7) H(28B) 3.1830 no .
O(7) H(28C) 2.5780 no .
O(8) H(28A) 2.8879 no .
O(8) H(28B) 2.4345 no .
O(8) H(28C) 3.0629 no .
O(8) H(28C) 2.5396 no 8_655
O(8) H(30A) 2.7997 no 8_655
O(8) H(30C) 3.2245 no 8_655
O(8) H(38C) 3.5196 no 8_655
O(9) H(1B) 2.7197 no .
O(9) H(3A) 2.8289 no .
O(9) H(5B) 2.6087 no .
O(9) H(30A) 2.8725 no .
O(9) H(30B) 2.4671 no .
O(9) H(30C) 3.0951 no .
O(9) H(38C) 2.7718 no 8_655
O(10) H(1B) 2.8550 no .
O(10) H(28C) 3.5285 no .
O(10) H(30A) 2.7960 no .
O(10) H(30B) 3.1682 no .
O(10) H(30C) 2.5359 no .
O(11) H(2A) 2.5375 no .
O(11) H(6B) 2.5480 no .
O(11) H(26A) 3.4373 no .
O(11) H(26C) 3.5909 no .
O(11) H(32A) 2.9138 no .
O(11) H(32B) 2.4891 no .
O(11) H(32C) 3.1048 no .
O(11) H(34A) 3.1065 no .
O(11) H(34C) 2.6951 no .
O(12) H(14A) 2.6178 no .
O(12) H(18B) 2.5519 no .
O(12) H(26A) 3.0997 no .
O(12) H(26C) 2.3752 no .
O(12) H(32A) 2.7961 no .
O(12) H(32B) 3.1733 no .
O(12) H(32C) 2.5678 no .
O(13) H(1A) 2.8091 no .
O(13) H(18A) 2.8935 no .
O(13) H(18B) 2.8400 no .
O(13) H(34A) 2.7926 no .
O(13) H(34B) 3.1610 no .
O(13) H(34C) 2.5388 no .
O(13) H(36C) 3.4383 no .
O(13) H(49) 2.69(6) no .
O(14) H(16B) 3.0682 no .
O(14) H(18A) 2.8760 no .
O(14) H(34A) 2.8606 no .
O(14) H(34B) 2.4571 no .
O(14) H(34C) 3.0913 no .
O(14) H(36C) 2.7564 no .
O(15) H(1A) 2.6590 no .
O(15) H(1B) 3.1220 no .
O(15) H(36A) 2.8926 no .
O(15) H(36B) 3.1107 no .
O(15) H(36C) 2.4638 no .
O(15) H(49) 3.34(6) no .
O(16) H(4A) 3.1323 no 6_565
O(16) H(4B) 2.5299 no 6_565
O(16) H(36A) 2.7698 no .
O(16) H(36B) 2.5162 no .
O(16) H(36C) 3.1337 no .
O(17) H(4A) 3.2508 no 6_565
O(17) H(13B) 2.9369 no .
O(17) H(28A) 3.0961 no .
O(17) H(28C) 2.5044 no .
O(17) H(38A) 3.1765 no .
O(17) H(38B) 2.6587 no .
O(17) H(38C) 2.5976 no .
O(18) H(4A) 3.0561 no 6_565
O(18) H(13B) 2.7583 no .
O(18) H(15A) 2.5840 no .
O(18) H(17B) 2.5376 no .
O(18) H(38A) 2.4529 no .
O(18) H(38B) 2.9679 no .
O(18) H(38C) 3.0414 no .
N(1) H(1B) 3.4412 no .
N(1) H(2A) 2.6746 no .
N(1) H(2B) 3.3514 no .
N(1) H(4A) 3.3101 no .
N(1) H(4B) 2.7897 no .
N(1) H(8) 3.4099 no .
N(1) H(12) 3.4676 no .
N(2) H(13B) 3.5046 no .
N(2) H(14A) 2.6478 no .
N(2) H(14B) 3.3462 no .
N(2) H(16A) 3.3222 no .
N(2) H(16B) 2.7916 no .
N(2) H(20) 3.3861 no .
N(2) H(24) 3.4840 no .
N(2) H(49) 3.15(7) no .
C(1) H(3A) 2.7038 no .
C(1) H(3B) 3.3924 no .
C(1) H(34C) 3.2550 no .
C(2) H(6B) 2.7923 no .
C(2) H(12) 3.2652 no .
C(2) H(34C) 3.2075 no .
C(3) H(1A) 3.3955 no .
C(3) H(1B) 2.7045 no .
C(3) H(5A) 2.7142 no .
C(3) H(5B) 2.5408 no .
C(3) H(6A) 3.3170 no .
C(3) H(6B) 2.6702 no .
C(3) H(12) 3.1802 no .
C(4) H(6A) 2.6305 no .
C(4) H(8) 3.0476 no .
C(4) H(38C) 2.8092 no 8_655
C(5) H(3A) 2.4948 no .
C(5) H(3B) 2.7227 no .
C(5) H(6A) 2.6627 no .
C(5) H(6B) 3.3127 no .
C(5) H(8) 3.0352 no .
C(5) H(38C) 3.4326 no 8_655
C(6) H(2A) 2.7701 no .
C(6) H(3A) 3.3170 no .
C(6) H(3B) 2.6169 no .
C(6) H(4B) 2.7908 no .
C(6) H(5A) 2.6420 no .
C(6) H(5B) 3.3242 no .
C(6) H(8) 2.6999 no .
C(6) H(12) 2.6768 no .
C(7) H(2A) 3.5180 no .
C(7) H(3B) 2.6877 no .
C(7) H(4B) 3.3432 no .
C(7) H(5A) 2.6958 no .
C(7) H(9) 3.2813 no .
C(7) H(11) 3.2840 no .
C(8) H(4B) 3.0745 no .
C(8) H(5A) 2.6751 no .
C(8) H(6A) 2.6510 no .
C(8) H(6B) 3.2862 no .
C(8) H(10) 3.2610 no .
C(8) H(12) 3.2491 no .
C(9) H(11) 3.2452 no .
C(10) H(8) 3.2528 no .
C(10) H(12) 3.2678 no .
C(11) H(9) 3.2464 no .
C(12) H(2A) 3.3879 no .
C(12) H(3B) 2.7461 no .
C(12) H(6A) 3.2566 no .
C(12) H(6B) 2.6016 no .
C(12) H(8) 3.2479 no .
C(12) H(10) 3.2732 no .
C(13) H(15A) 2.6904 no .
C(13) H(15B) 3.3903 no .
C(13) H(26C) 3.4644 no .
C(13) H(28A) 2.9854 no .
C(14) H(18B) 2.7634 no .
C(14) H(20) 2.9966 no .
C(14) H(26C) 3.4544 no .
C(15) H(13A) 3.4028 no .
C(15) H(13B) 2.7192 no .
C(15) H(17A) 2.7199 no .
C(15) H(17B) 2.5351 no .
C(15) H(18A) 3.3199 no .
C(15) H(18B) 2.6948 no .
C(15) H(20) 3.0105 no .
C(16) H(18A) 2.6484 no .
C(16) H(24) 3.2148 no .
C(17) H(15A) 2.5225 no .
C(17) H(15B) 2.6931 no .
C(17) H(18A) 2.6509 no .
C(17) H(18B) 3.3215 no .
C(17) H(24) 3.1585 no .
C(17) H(49) 3.06(7) no .
C(18) H(14A) 2.6964 no .
C(18) H(15A) 3.3218 no .
C(18) H(15B) 2.6365 no .
C(18) H(16B) 2.8097 no .
C(18) H(17A) 2.6338 no .
C(18) H(17B) 3.3280 no .
C(18) H(20) 2.6842 no .
C(18) H(24) 2.7051 no .
C(18) H(49) 3.34(6) no .
C(19) H(14A) 3.3713 no .
C(19) H(15B) 2.6432 no .
C(19) H(16B) 3.4217 no .
C(19) H(17A) 2.6897 no .
C(19) H(21) 3.2895 no .
C(19) H(23) 3.2815 no .
C(20) H(14A) 3.1814 no .
C(20) H(15B) 2.6206 no .
C(20) H(18A) 3.2851 no .
C(20) H(18B) 2.6366 no .
C(20) H(22) 3.2687 no .
C(20) H(24) 3.2595 no .
C(21) H(15B) 3.5945 no .
C(21) H(23) 3.2472 no .
C(22) H(20) 3.2639 no .
C(22) H(24) 3.2527 no .
C(23) H(21) 3.2475 no .
C(24) H(16B) 3.2057 no .
C(24) H(17A) 2.7220 no .
C(24) H(18A) 2.6310 no .
C(24) H(18B) 3.2758 no .
C(24) H(20) 3.2588 no .
C(24) H(22) 3.2586 no .
C(25) H(6A) 3.0675 no .
C(25) H(6B) 3.5164 no .
C(25) H(13A) 2.9646 no .
C(25) H(30C) 3.1026 no 8_655
C(26) H(13A) 3.3489 no .
C(26) H(30C) 3.3911 no 8_655
C(27) H(13A) 3.0116 no .
C(27) H(13B) 3.2887 no .
C(27) H(28C) 3.1608 no 8_655
C(27) H(30A) 3.3314 no 8_655
C(28) H(13A) 3.4175 no .
C(28) H(13B) 3.0207 no .
C(28) H(28B) 3.1262 no 6_565
C(28) H(28C) 3.3074 no 8_655
C(28) H(30A) 3.4855 no 8_655
C(28) H(38B) 3.2912 no .
C(29) H(1B) 2.9654 no .
C(29) H(38C) 3.3399 no 8_655
C(30) H(38B) 3.5965 no 8_655
C(30) H(38C) 3.4036 no 8_655
C(31) H(6B) 3.5511 no .
C(31) H(18B) 3.5946 no .
C(31) H(26A) 3.0242 no .
C(31) H(26C) 2.9699 no .
C(31) H(34A) 3.2066 no .
C(31) H(34C) 3.3881 no .
C(32) H(26A) 3.3682 no .
C(33) H(1A) 3.0823 no .
C(33) H(18A) 2.9778 no .
C(33) H(18B) 3.4249 no .
C(33) H(36C) 3.1222 no .
C(34) H(1A) 3.2516 no .
C(35) H(1A) 3.2610 no .
C(35) H(1B) 3.4903 no .
C(35) H(4A) 3.5348 no 6_565
C(35) H(4B) 3.2448 no 6_565
C(36) H(49) 3.22(6) no .
C(37) H(4A) 2.7430 no 6_565
C(37) H(13B) 2.7691 no .
C(37) H(15A) 3.3694 no .
C(37) H(28A) 3.3827 no .
C(37) H(28C) 3.2376 no .
C(38) H(4A) 2.8383 no 6_565
C(38) H(13B) 3.5548 no .
C(38) H(28A) 3.5512 no .
C(38) H(28C) 3.4010 no .
C(38) H(30A) 3.4520 no 6_565
C(38) H(30B) 3.5405 no 6_565
H(1A) H(2A) 2.4202 no .
H(1A) H(2B) 2.2811 no .
H(1A) H(3A) 3.5555 no .
H(1A) H(34C) 2.6307 no .
H(1A) H(36C) 3.1779 no .
H(1B) H(2A) 2.8586 no .
H(1B) H(2B) 2.4222 no .
H(1B) H(3A) 2.4610 no .
H(1B) H(3B) 3.5535 no .
H(2A) H(3A) 2.8612 no .
H(2A) H(3B) 2.4240 no .
H(2A) H(6A) 3.5940 no .
H(2A) H(6B) 2.1663 no .
H(2A) H(12) 2.7027 no .
H(2A) H(34C) 2.7199 no .
H(2B) H(3A) 2.4241 no .
H(2B) H(3B) 2.2822 no .
H(2B) H(6B) 3.5701 no .
H(2B) H(12) 3.4097 no .
H(2B) H(34C) 3.1640 no .
H(3A) H(5A) 2.8514 no .
H(3A) H(5B) 2.2060 no .
H(3A) H(6B) 3.5954 no .
H(3B) H(5A) 2.6377 no .
H(3B) H(5B) 2.9364 no .
H(3B) H(6A) 3.5354 no .
H(3B) H(6B) 2.8715 no .
H(3B) H(12) 2.6222 no .
H(4A) H(5A) 2.4563 no .
H(4A) H(5B) 2.3028 no .
H(4A) H(6A) 3.5857 no .
H(4A) H(8) 3.5340 no .
H(4A) H(38A) 2.9349 no 8_655
H(4A) H(38C) 2.4341 no 8_655
H(4B) H(5A) 2.3034 no .
H(4B) H(5B) 2.8634 no .
H(4B) H(6A) 2.2187 no .
H(4B) H(8) 2.3232 no .
H(4B) H(36A) 3.3343 no 8_655
H(5A) H(6A) 2.9119 no .
H(5A) H(6B) 3.5556 no .
H(5A) H(8) 2.4822 no .
H(5B) H(6A) 3.5815 no .
H(5B) H(38C) 3.0219 no 8_655
H(6A) H(8) 2.5059 no .
H(6A) H(12) 3.5141 no .
H(6B) H(8) 3.5639 no .
H(6B) H(12) 2.4270 no .
H(8) H(9) 2.3324 no .
H(9) H(10) 2.3272 no .
H(10) H(11) 2.3384 no .
H(11) H(12) 2.3414 no .
H(13A) H(14A) 2.4033 no .
H(13A) H(14B) 2.2858 no .
H(13A) H(15A) 3.5614 no .
H(13A) H(26C) 2.8645 no .
H(13A) H(28A) 2.8647 no .
H(13A) H(30A) 3.5835 no 8_655
H(13B) H(14A) 2.8557 no .
H(13B) H(14B) 2.4063 no .
H(13B) H(15A) 2.4609 no .
H(13B) H(15B) 3.5467 no .
H(13B) H(28A) 2.2581 no .
H(13B) H(28C) 3.2970 no .
H(13B) H(38B) 3.3014 no .
H(14A) H(15A) 2.8660 no .
H(14A) H(15B) 2.4525 no .
H(14A) H(18A) 3.5490 no .
H(14A) H(18B) 2.1098 no .
H(14A) H(20) 2.4695 no .
H(14A) H(26C) 2.8683 no .
H(14B) H(15A) 2.4550 no .
H(14B) H(15B) 2.2786 no .
H(14B) H(18B) 3.5329 no .
H(14B) H(20) 3.0691 no .
H(14B) H(26C) 3.5216 no .
H(15A) H(17A) 2.9034 no .
H(15A) H(17B) 2.2255 no .
H(15A) H(38A) 3.5892 no .
H(15B) H(17A) 2.6078 no .
H(15B) H(17B) 2.8811 no .
H(15B) H(18A) 3.5403 no .
H(15B) H(18B) 2.9407 no .
H(15B) H(20) 2.4908 no .
H(16A) H(17A) 2.4452 no .
H(16A) H(17B) 2.3014 no .
H(16A) H(18A) 3.5938 no .
H(16A) H(49) 2.5953 no .
H(16B) H(17A) 2.3018 no .
H(16B) H(17B) 2.8603 no .
H(16B) H(18A) 2.2118 no .
H(16B) H(24) 2.4946 no .
H(16B) H(49) 2.0278 no .
H(17A) H(18A) 2.8685 no .
H(17A) H(18B) 3.5585 no .
H(17A) H(24) 2.5886 no .
H(17B) H(18A) 3.5784 no .
H(17B) H(49) 3.5812 no .
H(18A) H(20) 3.5513 no .
H(18A) H(24) 2.4682 no .
H(18A) H(49) 2.6699 no .
H(18B) H(20) 2.4785 no .
H(18B) H(24) 3.5432 no .
H(20) H(21) 2.3414 no .
H(21) H(22) 2.3421 no .
H(22) H(23) 2.3162 no .
H(23) H(24) 2.3330 no .
H(26A) H(32B) 3.5068 no .
H(26A) H(32C) 2.9995 no .
H(26B) H(30C) 2.8377 no 8_655
H(26C) H(32C) 3.3378 no .
H(28A) H(30A) 3.2681 no 8_655
H(28A) H(38B) 2.8514 no .
H(28B) H(28B) 2.7875 no 6_565
H(28B) H(28B) 2.7875 no 8_655
H(28B) H(28C) 2.6711 no 8_655
H(28B) H(30A) 3.2970 no 8_655
H(28C) H(38B) 2.8817 no .
H(28C) H(38C) 3.5898 no .
H(30A) H(38B) 2.9892 no 8_655
H(30A) H(38C) 3.1878 no 8_655
H(30B) H(38A) 3.4029 no 8_655
H(30B) H(38B) 3.4723 no 8_655
H(30B) H(38C) 3.1676 no 8_655
H(32A) H(34A) 3.2722 no .
H(36A) H(49) 2.9936 no .
H(36C) H(49) 2.7280 no .
O(12) H(26B) 3.4275 no 5_675
O(14) H(34B) 2.7003 no 3_675
O(19) H(8) 3.2314 no 8_655
O(19) H(9) 2.8021 no 8_655
O(19) H(36A) 2.8858 no 3_665
O(20) H(10) 2.7722 no 6_455
O(20) H(10) 2.7722 no 8_655
C(46) H(1B) 3.1765 no 6_465
C(46) H(26B) 3.4118 no 3_565
C(46) H(30C) 3.2525 no 6_465
C(2) H(23) 3.4173 no 4_475
C(3) H(16A) 3.5739 no 4_475
C(3) H(24) 3.4257 no 4_475
C(5) H(16A) 3.3186 no 4_475
C(6) H(21) 3.0936 no 5_675
C(7) H(17A) 3.5765 no 4_475
C(7) H(21) 3.0726 no 5_675
C(8) H(21) 3.1800 no 5_675
C(8) H(22) 3.1986 no 5_675
C(9) H(17A) 3.5321 no 4_475
C(9) H(17B) 3.5197 no 4_475
C(10) H(15B) 3.4140 no 4_475
C(10) H(17A) 3.1990 no 4_475
C(10) H(17B) 3.5632 no 4_475
C(11) H(15B) 3.5638 no 4_475
C(11) H(17A) 3.0217 no 4_475
C(12) H(17A) 3.2241 no 4_475
C(12) H(23) 3.4984 no 4_475
C(14) H(32C) 3.4351 no 5_675
C(16) H(3B) 3.3797 no 2_754
C(16) H(5A) 3.5665 no 2_754
C(17) H(3B) 3.5933 no 2_754
C(20) H(11) 3.5507 no 2_754
C(20) H(26A) 2.8574 no 5_675
C(20) H(26B) 3.5872 no 5_675
C(21) H(6A) 3.3031 no 5_675
C(21) H(11) 3.2381 no 2_754
C(21) H(26A) 3.2375 no 5_675
C(22) H(8) 3.4827 no 5_675
C(22) H(11) 3.0370 no 2_754
C(22) H(36B) 2.9854 no 4_474
C(23) H(2B) 3.4792 no 2_754
C(23) H(11) 3.1623 no 2_754
C(23) H(12) 3.0148 no 2_754
C(23) H(36B) 2.9966 no 4_474
C(24) H(3B) 3.2864 no 2_754
C(24) H(11) 3.4699 no 2_754
C(24) H(12) 3.4886 no 2_754
C(26) H(20) 3.2440 no 5_675
C(26) H(32A) 3.4872 no 5_675
C(26) H(32C) 2.9007 no 5_675
C(28) H(28B) 2.9558 no 3_665
C(32) H(14B) 3.5472 no 5_675
C(32) H(26B) 3.0975 no 5_675
C(32) H(26C) 3.1865 no 5_675
C(33) H(34B) 3.4343 no 3_675
C(34) H(34B) 3.5756 no 3_675
C(36) H(22) 3.3750 no 2_755
C(36) H(23) 3.5685 no 2_755
C(39) H(32A) 3.2221 no 1_545
C(39) H(32B) 3.3808 no 1_545
C(39) H(34A) 3.2811 no 1_545
C(39) H(36A) 3.3388 no 3_665
C(40) H(12) 3.2085 no 1_545
C(40) H(22) 3.1288 no 4_465
C(40) H(23) 3.2847 no 4_465
C(40) H(32A) 3.5914 no 1_545
C(40) H(32B) 3.1290 no 1_545
C(40) H(34A) 3.5690 no 1_545
C(40) H(34C) 3.5081 no 1_545
C(40) H(36B) 3.5789 no 3_665
C(41) H(5B) 3.4702 no 4_464
C(41) H(16A) 3.4067 no 3_665
C(41) H(36A) 3.3590 no 3_665
C(41) H(38A) 3.4538 no 7_445
C(42) H(5B) 3.5130 no 4_464
C(42) H(8) 3.4944 no 8_655
C(42) H(16A) 3.4069 no 3_665
C(42) H(38A) 3.4514 no 7_445
C(43) H(24) 3.5698 no 5_675
C(43) H(24) 3.5698 no 7_445
N(3) H(2B) 3.1681 no 6_465
N(3) H(2B) 3.1681 no 8_655
C(45) H(26B) 3.0854 no 3_565
C(45) H(30B) 3.5406 no 6_465
C(45) H(30C) 3.1343 no 6_465
N(4) H(18A) 3.4812 no 7_445
N(4) H(18B) 3.5952 no 7_445
N(4) H(26B) 3.2116 no 3_565
N(4) H(30B) 3.5414 no 6_465
N(4) H(30C) 3.4639 no 6_465
N(4) H(32A) 2.8458 no 7_445
N(4) H(34A) 2.7677 no 7_445
C(47) H(10) 3.3540 no 8_655
C(48) H(10) 3.5335 no 6_455
C(48) H(10) 3.0677 no 8_655
C(48) H(11) 3.5901 no 8_655
H(1B) C(46) 3.1765 no 8_665
H(2A) H(23) 3.2656 no 4_475
H(2B) C(23) 3.4792 no 4_475
H(2B) N(3) 3.1681 no 6_565
H(2B) H(23) 2.7601 no 4_475
H(2B) H(24) 3.0545 no 4_475
H(3A) H(16A) 3.2362 no 4_475
H(3A) H(16B) 3.2858 no 4_475
H(3A) H(24) 3.5784 no 4_475
H(3B) C(16) 3.3797 no 4_475
H(3B) C(17) 3.5933 no 4_475
H(3B) C(24) 3.2864 no 4_475
H(3B) H(16A) 3.0896 no 4_475
H(3B) H(16B) 3.0326 no 4_475
H(3B) H(17A) 2.9252 no 4_475
H(3B) H(23) 3.4003 no 4_475
H(3B) H(24) 2.6636 no 4_475
H(5A) C(16) 3.5665 no 4_475
H(5A) H(16A) 2.7208 no 4_475
H(5A) H(17A) 3.5855 no 4_475
H(5B) C(41) 3.4702 no 2_655
H(5B) C(42) 3.5130 no 2_655
H(5B) H(16A) 3.0549 no 4_475
H(6A) C(21) 3.3031 no 5_675
H(6A) H(21) 2.5552 no 5_675
H(6B) H(21) 3.1692 no 5_675
H(8) O(19) 3.2314 no 6_565
H(8) C(22) 3.4827 no 5_675
H(8) C(42) 3.4944 no 6_565
H(8) H(21) 3.1830 no 5_675
H(8) H(22) 2.7260 no 5_675
H(9) O(19) 2.8021 no 6_565
H(10) O(20) 2.7722 no 6_565
H(10) C(47) 3.3540 no 6_565
H(10) C(48) 3.0677 no 6_565
H(10) C(48) 3.5335 no 8_565
H(10) H(15A) 3.4115 no 4_475
H(10) H(15B) 3.0929 no 4_475
H(10) H(17A) 3.5995 no 4_475
H(11) C(20) 3.5507 no 4_475
H(11) C(21) 3.2381 no 4_475
H(11) C(22) 3.0370 no 4_475
H(11) C(23) 3.1623 no 4_475
H(11) C(24) 3.4699 no 4_475
H(11) C(48) 3.5901 no 6_565
H(11) H(15B) 3.3600 no 4_475
H(11) H(17A) 3.3269 no 4_475
H(11) H(22) 3.3682 no 4_475
H(11) H(23) 3.5630 no 4_475
H(12) C(23) 3.0148 no 4_475
H(12) C(24) 3.4886 no 4_475
H(12) C(40) 3.2085 no 1_565
H(12) H(23) 2.7630 no 4_475
H(12) H(24) 3.5698 no 4_475
H(14A) H(32C) 2.9712 no 5_675
H(14B) C(32) 3.5472 no 5_675
H(14B) H(32B) 3.3088 no 5_675
H(14B) H(32C) 2.9797 no 5_675
H(15A) H(10) 3.4115 no 2_754
H(15B) C(10) 3.4140 no 2_754
H(15B) C(11) 3.5638 no 2_754
H(15B) H(10) 3.0929 no 2_754
H(15B) H(11) 3.3600 no 2_754
H(16A) C(3) 3.5739 no 2_754
H(16A) C(5) 3.3186 no 2_754
H(16A) C(41) 3.4067 no 3_665
H(16A) C(42) 3.4069 no 3_665
H(16A) H(3A) 3.2362 no 2_754
H(16A) H(3B) 3.0896 no 2_754
H(16A) H(5A) 2.7208 no 2_754
H(16A) H(5B) 3.0549 no 2_754
H(16B) H(3A) 3.2858 no 2_754
H(16B) H(3B) 3.0326 no 2_754
H(17A) C(7) 3.5765 no 2_754
H(17A) C(9) 3.5321 no 2_754
H(17A) C(10) 3.1990 no 2_754
H(17A) C(11) 3.0217 no 2_754
H(17A) C(12) 3.2241 no 2_754
H(17A) H(3B) 2.9252 no 2_754
H(17A) H(5A) 3.5855 no 2_754
H(17A) H(10) 3.5995 no 2_754
H(17A) H(11) 3.3269 no 2_754
H(17B) C(9) 3.5197 no 2_754
H(17B) C(10) 3.5632 no 2_754
H(18A) N(4) 3.4812 no 7_555
H(18B) N(4) 3.5952 no 7_555
H(20) C(26) 3.2440 no 5_675
H(20) H(26A) 2.3700 no 5_675
H(20) H(26B) 3.3380 no 5_675
H(20) H(32B) 3.5305 no 5_675
H(20) H(32C) 3.3432 no 5_675
H(21) C(6) 3.0936 no 5_675
H(21) C(7) 3.0726 no 5_675
H(21) C(8) 3.1800 no 5_675
H(21) H(6A) 2.5552 no 5_675
H(21) H(6B) 3.1692 no 5_675
H(21) H(8) 3.1830 no 5_675
H(21) H(26A) 3.0974 no 5_675
H(22) C(8) 3.1986 no 5_675
H(22) C(36) 3.3750 no 4_474
H(22) C(40) 3.1288 no 2_654
H(22) H(8) 2.7260 no 5_675
H(22) H(11) 3.3682 no 2_754
H(22) H(36A) 3.3531 no 4_474
H(22) H(36B) 2.6031 no 4_474
H(23) C(2) 3.4173 no 2_754
H(23) C(12) 3.4984 no 2_754
H(23) C(36) 3.5685 no 4_474
H(23) C(40) 3.2847 no 2_654
H(23) H(2A) 3.2656 no 2_754
H(23) H(2B) 2.7601 no 2_754
H(23) H(3B) 3.4003 no 2_754
H(23) H(11) 3.5630 no 2_754
H(23) H(12) 2.7630 no 2_754
H(23) H(36B) 2.6160 no 4_474
H(24) C(3) 3.4257 no 2_754
H(24) C(43) 3.5698 no 5_675
H(24) H(2B) 3.0545 no 2_754
H(24) H(3A) 3.5784 no 2_754
H(24) H(3B) 2.6636 no 2_754
H(24) H(12) 3.5698 no 2_754
H(26A) C(20) 2.8574 no 5_675
H(26A) C(21) 3.2375 no 5_675
H(26A) H(20) 2.3700 no 5_675
H(26A) H(21) 3.0974 no 5_675
H(26A) H(32C) 3.4330 no 5_675
H(26B) O(12) 3.4275 no 5_675
H(26B) C(46) 3.4118 no 3_565
H(26B) C(20) 3.5872 no 5_675
H(26B) C(32) 3.0975 no 5_675
H(26B) C(45) 3.0854 no 3_565
H(26B) N(4) 3.2116 no 3_565
H(26B) H(20) 3.3380 no 5_675
H(26B) H(32A) 2.7809 no 5_675
H(26B) H(32C) 2.6366 no 5_675
H(26C) C(32) 3.1865 no 5_675
H(26C) H(32A) 3.3122 no 5_675
H(26C) H(32C) 2.3274 no 5_675
H(28A) H(28B) 3.2300 no 3_665
H(28B) C(28) 2.9558 no 3_665
H(28B) H(28A) 3.2300 no 3_665
H(28B) H(28B) 2.2697 no 3_665
H(28B) H(28C) 2.9579 no 3_665
H(28C) H(28B) 2.9579 no 3_665
H(30B) C(45) 3.5406 no 8_665
H(30B) N(4) 3.5414 no 8_665
H(30C) C(46) 3.2525 no 8_665
H(30C) C(45) 3.1343 no 8_665
H(30C) N(4) 3.4639 no 8_665
H(30C) H(32A) 3.5839 no 2_755
H(32A) C(26) 3.4872 no 5_675
H(32A) C(39) 3.2221 no 1_565
H(32A) C(40) 3.5914 no 1_565
H(32A) N(4) 2.8458 no 7_555
H(32A) H(26B) 2.7809 no 5_675
H(32A) H(26C) 3.3122 no 5_675
H(32A) H(30C) 3.5839 no 4_474
H(32B) C(39) 3.3808 no 1_565
H(32B) C(40) 3.1290 no 1_565
H(32B) H(14B) 3.3088 no 5_675
H(32B) H(20) 3.5305 no 5_675
H(32C) C(14) 3.4351 no 5_675
H(32C) C(26) 2.9007 no 5_675
H(32C) H(14A) 2.9712 no 5_675
H(32C) H(14B) 2.9797 no 5_675
H(32C) H(20) 3.3432 no 5_675
H(32C) H(26A) 3.4330 no 5_675
H(32C) H(26B) 2.6366 no 5_675
H(32C) H(26C) 2.3274 no 5_675
H(34A) C(39) 3.2811 no 1_565
H(34A) C(40) 3.5690 no 1_565
H(34A) N(4) 2.7677 no 7_555
H(34B) O(14) 2.7003 no 3_675
H(34B) C(33) 3.4343 no 3_675
H(34B) C(34) 3.5756 no 3_675
H(34B) H(34B) 2.8627 no 3_675
H(34B) H(36C) 2.8792 no 3_675
H(34B) H(49) 3.5920 no 3_675
H(34C) C(40) 3.5081 no 1_565
H(36A) O(19) 2.8858 no 3_665
H(36A) C(39) 3.3388 no 3_665
H(36A) C(41) 3.3590 no 3_665
H(36A) H(22) 3.3531 no 2_755
H(36B) C(22) 2.9854 no 2_755
H(36B) C(23) 2.9966 no 2_755
H(36B) C(40) 3.5789 no 3_665
H(36B) H(22) 2.6031 no 2_755
H(36B) H(23) 2.6160 no 2_755
H(36C) H(34B) 2.8792 no 3_675
H(38A) C(41) 3.4538 no 7_555
H(38A) C(42) 3.4514 no 7_555
H(49) H(34B) 3.5920 no 3_675

loop_
_geom_torsion_atom_site_label_1
_geom_torsion_atom_site_label_2
_geom_torsion_atom_site_label_3
_geom_torsion_atom_site_label_4
_geom_torsion
_geom_torsion_publ_flag
_geom_torsion_site_symmetry_1
_geom_torsion_site_symmetry_3
_geom_torsion_site_symmetry_4
O(1) Co(1) O(5) Co(2) 0.72(7) no . . .
O(1) Co(1) O(5) C(25) 171.95(15) no . . .
O(5) Co(1) O(1) Co(2) -0.81(7) no . . .
O(5) Co(1) O(1) Co(3) -100.02(7) no . . .
O(5) Co(1) O(1) C(1) 137.03(12) no . . .
O(1) Co(1) O(7) Co(3) 15.95(7) no . . .
O(1) Co(1) O(7) C(27) -166.56(16) no . . .
O(7) Co(1) O(1) Co(2) 83.27(8) no . . .
O(7) Co(1) O(1) Co(3) -15.94(7) no . . .
O(7) Co(1) O(1) C(1) -138.88(11) no . . .
O(1) Co(1) O(9) C(29) -60.36(16) no . . .
O(9) Co(1) O(1) Co(2) 167.83(8) no . . .
O(9) Co(1) O(1) Co(3) 68.63(7) no . . .
O(9) Co(1) O(1) C(1) -54.32(11) no . . .
O(1) Co(1) N(1) C(3) -34.65(13) no . . .
O(1) Co(1) N(1) C(5) -151.43(10) no . . .
O(1) Co(1) N(1) C(6) 91.45(12) no . . .
N(1) Co(1) O(1) Co(2) -100.99(9) no . . .
N(1) Co(1) O(1) Co(3) 159.80(7) no . . .
N(1) Co(1) O(1) C(1) 36.85(12) no . . .
O(2) Co(1) O(5) Co(2) 175.39(7) no . . .
O(2) Co(1) O(5) C(25) -13.38(15) no . . .
O(5) Co(1) O(2) Co(5) 45.96(10) no . . 8_655
O(5) Co(1) O(2) C(4) -110.23(12) no . . .
O(2) Co(1) O(7) Co(3) -167.41(7) no . . .
O(2) Co(1) O(7) C(27) 10.08(16) no . . .
O(7) Co(1) O(2) Co(5) -38.64(11) no . . 8_655
O(7) Co(1) O(2) C(4) 165.17(11) no . . .
O(2) Co(1) O(9) C(29) 124.26(16) no . . .
O(9) Co(1) O(2) Co(5) -123.85(10) no . . 8_655
O(9) Co(1) O(2) C(4) 79.96(13) no . . .
O(2) Co(1) N(1) C(3) 149.05(13) no . . .
O(2) Co(1) N(1) C(5) 32.27(10) no . . .
O(2) Co(1) N(1) C(6) -84.85(12) no . . .
N(1) Co(1) O(2) Co(5) 145.55(11) no . . 8_655
N(1) Co(1) O(2) C(4) -10.65(12) no . . .
O(5) Co(1) O(7) Co(3) 94.50(7) no . . .
O(5) Co(1) O(7) C(27) -88.01(15) no . . .
O(7) Co(1) O(5) Co(2) -85.17(7) no . . .
O(7) Co(1) O(5) C(25) 86.06(14) no . . .
O(5) Co(1) N(1) C(3) -113.14(12) no . . .
O(5) Co(1) N(1) C(5) 130.08(10) no . . .
O(5) Co(1) N(1) C(6) 12.96(12) no . . .
N(1) Co(1) O(5) Co(2) 92.21(8) no . . .
N(1) Co(1) O(5) C(25) -96.55(14) no . . .
O(7) Co(1) O(9) C(29) 24.23(16) no . . .
O(9) Co(1) O(7) Co(3) -74.10(8) no . . .
O(9) Co(1) O(7) C(27) 103.39(16) no . . .
O(9) Co(1) N(1) C(3) 54.96(13) no . . .
O(9) Co(1) N(1) C(5) -61.82(11) no . . .
O(9) Co(1) N(1) C(6) -178.94(12) no . . .
N(1) Co(1) O(9) C(29) -154.00(17) no . . .
O(1) Co(2) O(3) Co(3) -0.62(7) no . . .
O(1) Co(2) O(3) Co(4) -94.02(9) no . . .
O(1) Co(2) O(3) C(13) 127.77(13) no . . .
O(3) Co(2) O(1) Co(1) -95.56(8) no . . .
O(3) Co(2) O(1) Co(3) 0.64(7) no . . .
O(3) Co(2) O(1) C(1) 127.36(11) no . . .
O(1) Co(2) O(5) Co(1) -0.73(7) no . . .
O(1) Co(2) O(5) C(25) -170.69(17) no . . .
O(5) Co(2) O(1) Co(1) 0.80(7) no . . .
O(5) Co(2) O(1) Co(3) 96.99(7) no . . .
O(5) Co(2) O(1) C(1) -136.29(12) no . . .
O(1) Co(2) O(11) C(31) -174.80(9) no . . .
O(11) Co(2) O(1) Co(1) 87.64(9) no . . .
O(11) Co(2) O(1) Co(3) -176.17(7) no . . .
O(11) Co(2) O(1) C(1) -49.45(13) no . . .
O(1) Co(2) O(13) Co(4) 80.84(8) no . . .
O(1) Co(2) O(13) C(33) -91.73(19) no . . .
O(13) Co(2) O(1) Co(1) -172.03(8) no . . .
O(13) Co(2) O(1) Co(3) -75.83(7) no . . .
O(13) Co(2) O(1) C(1) 50.89(12) no . . .
O(3) Co(2) O(5) Co(1) 83.13(8) no . . .
O(3) Co(2) O(5) C(25) -86.83(17) no . . .
O(5) Co(2) O(3) Co(3) -77.44(7) no . . .
O(5) Co(2) O(3) Co(4) -170.85(8) no . . .
O(5) Co(2) O(3) C(13) 50.94(13) no . . .
O(3) Co(2) O(12) C(31) -177.16(10) no . . .
O(12) Co(2) O(3) Co(3) -177.69(7) no . . .
O(12) Co(2) O(3) Co(4) 88.91(10) no . . .
O(12) Co(2) O(3) C(13) -49.30(14) no . . .
O(3) Co(2) O(13) Co(4) -2.83(7) no . . .
O(3) Co(2) O(13) C(33) -175.4(2) no . . .
O(13) Co(2) O(3) Co(3) 96.48(7) no . . .
O(13) Co(2) O(3) Co(4) 3.08(8) no . . .
O(13) Co(2) O(3) C(13) -135.13(14) no . . .
O(5) Co(2) O(11) C(31) -97.80(11) no . . .
O(11) Co(2) O(5) Co(1) -107.95(8) no . . .
O(11) Co(2) O(5) C(25) 82.08(17) no . . .
O(5) Co(2) O(12) C(31) 85.03(11) no . . .
O(12) Co(2) O(5) Co(1) -169.90(8) no . . .
O(12) Co(2) O(5) C(25) 20.14(18) no . . .
O(11) Co(2) O(12) C(31) -1.31(10) no . . .
O(12) Co(2) O(11) C(31) 1.32(10) no . . .
O(11) Co(2) O(13) Co(4) -171.06(8) no . . .
O(11) Co(2) O(13) C(33) 16.4(2) no . . .
O(13) Co(2) O(11) C(31) 86.55(11) no . . .
O(12) Co(2) O(13) Co(4) -109.28(9) no . . .
O(12) Co(2) O(13) C(33) 78.1(2) no . . .
O(13) Co(2) O(12) C(31) -100.71(11) no . . .
O(1) Co(3) O(3) Co(2) 0.61(7) no . . .
O(1) Co(3) O(3) Co(4) 107.11(7) no . . .
O(1) Co(3) O(3) C(13) -128.81(12) no . . .
O(3) Co(3) O(1) Co(1) 107.00(7) no . . .
O(3) Co(3) O(1) Co(2) -0.61(7) no . . .
O(3) Co(3) O(1) C(1) -129.17(11) no . . .
O(1) Co(3) O(7) Co(1) -15.77(7) no . . .
O(1) Co(3) O(7) C(27) 167.3(2) no . . .
O(7) Co(3) O(1) Co(1) 16.44(7) no . . .
O(7) Co(3) O(1) Co(2) -91.17(8) no . . .
O(7) Co(3) O(1) C(1) 140.27(11) no . . .
O(1) Co(3) O(10) Co(5) -154.43(7) no . . .
O(1) Co(3) O(10) C(29) 45.44(15) no . . .
O(10) Co(3) O(1) Co(1) -70.36(8) no . . .
O(10) Co(3) O(1) Co(2) -177.96(7) no . . .
O(10) Co(3) O(1) C(1) 53.48(11) no . . .
O(1) Co(3) O(15) Co(4) -97.70(7) no . . .
O(1) Co(3) O(15) C(35) 118.09(15) no . . .
O(15) Co(3) O(1) Co(1) -167.16(7) no . . .
O(15) Co(3) O(1) Co(2) 85.23(8) no . . .
O(15) Co(3) O(1) C(1) -43.33(11) no . . .
O(3) Co(3) O(7) Co(1) -97.39(7) no . . .
O(3) Co(3) O(7) C(27) 85.63(19) no . . .
O(7) Co(3) O(3) Co(2) 86.40(7) no . . .
O(7) Co(3) O(3) Co(4) -167.10(7) no . . .
O(7) Co(3) O(3) C(13) -43.01(11) no . . .
O(3) Co(3) O(15) Co(4) -16.04(6) no . . .
O(3) Co(3) O(15) C(35) -160.25(15) no . . .
O(15) Co(3) O(3) Co(2) -89.45(7) no . . .
O(15) Co(3) O(3) Co(4) 17.05(7) no . . .
O(15) Co(3) O(3) C(13) 141.13(12) no . . .
O(3) Co(3) O(17) Co(5) 163.81(7) no . . .
O(3) Co(3) O(17) C(37) 23.23(15) no . . .
O(17) Co(3) O(3) Co(2) -173.61(7) no . . .
O(17) Co(3) O(3) Co(4) -67.11(7) no . . .
O(17) Co(3) O(3) C(13) 56.97(12) no . . .
O(7) Co(3) O(10) Co(5) 120.16(8) no . . .
O(7) Co(3) O(10) C(29) -39.97(14) no . . .
O(10) Co(3) O(7) Co(1) 82.66(7) no . . .
O(10) Co(3) O(7) C(27) -94.31(19) no . . .
O(7) Co(3) O(17) Co(5) -105.17(8) no . . .
O(7) Co(3) O(17) C(37) 114.24(14) no . . .
O(17) Co(3) O(7) Co(1) 166.45(7) no . . .
O(17) Co(3) O(7) C(27) -10.5(2) no . . .
O(10) Co(3) O(15) Co(4) 164.09(7) no . . .
O(10) Co(3) O(15) C(35) 19.88(15) no . . .
O(15) Co(3) O(10) Co(5) -64.00(8) no . . .
O(15) Co(3) O(10) C(29) 135.87(14) no . . .
O(10) Co(3) O(17) Co(5) -18.79(7) no . . .
O(10) Co(3) O(17) C(37) -159.38(15) no . . .
O(17) Co(3) O(10) Co(5) 19.91(7) no . . .
O(17) Co(3) O(10) C(29) -140.23(15) no . . .
O(15) Co(3) O(17) Co(5) 78.62(8) no . . .
O(15) Co(3) O(17) C(37) -61.96(15) no . . .
O(17) Co(3) O(15) Co(4) 80.47(7) no . . .
O(17) Co(3) O(15) C(35) -63.74(15) no . . .
O(3) Co(4) O(13) Co(2) 2.84(7) no . . .
O(3) Co(4) O(13) C(33) 177.09(15) no . . .
O(13) Co(4) O(3) Co(2) -3.18(8) no . . .
O(13) Co(4) O(3) Co(3) -99.38(7) no . . .
O(13) Co(4) O(3) C(13) 136.05(13) no . . .
O(3) Co(4) O(15) Co(3) 17.04(7) no . . .
O(3) Co(4) O(15) C(35) 158.40(16) no . . .
O(15) Co(4) O(3) Co(2) 79.68(9) no . . .
O(15) Co(4) O(3) Co(3) -16.53(7) no . . .
O(15) Co(4) O(3) C(13) -141.09(12) no . . .
O(3) Co(4) O(18) C(37) -48.81(16) no . . .
O(18) Co(4) O(3) Co(2) 169.12(9) no . . .
O(18) Co(4) O(3) Co(3) 72.91(7) no . . .
O(18) Co(4) O(3) C(13) -51.65(12) no . . .
O(3) Co(4) N(2) C(15) -37.59(12) no . . .
O(3) Co(4) N(2) C(17) -153.35(11) no . . .
O(3) Co(4) N(2) C(18) 87.82(12) no . . .
N(2) Co(4) O(3) Co(2) -102.07(9) no . . .
N(2) Co(4) O(3) Co(3) 161.73(8) no . . .
N(2) Co(4) O(3) C(13) 37.16(13) no . . .
O(4) Co(4) O(13) Co(2) 177.87(8) no . . .
O(4) Co(4) O(13) C(33) -7.87(15) no . . .
O(13) Co(4) O(4) C(16) -109.54(13) no . . .
O(4) Co(4) O(15) Co(3) -168.84(7) no . . .
O(4) Co(4) O(15) C(35) -27.47(17) no . . .
O(15) Co(4) O(4) C(16) 167.42(12) no . . .
O(4) Co(4) O(18) C(37) 135.40(16) no . . .
O(18) Co(4) O(4) C(16) 77.42(13) no . . .
O(4) Co(4) N(2) C(15) 148.46(13) no . . .
O(4) Co(4) N(2) C(17) 32.69(11) no . . .
O(4) Co(4) N(2) C(18) -86.13(13) no . . .
N(2) Co(4) O(4) C(16) -10.53(12) no . . .
O(13) Co(4) O(15) Co(3) 96.93(7) no . . .
O(13) Co(4) O(15) C(35) -121.70(16) no . . .
O(15) Co(4) O(13) Co(2) -85.93(8) no . . .
O(15) Co(4) O(13) C(33) 88.33(14) no . . .
O(13) Co(4) N(2) C(15) -117.98(12) no . . .
O(13) Co(4) N(2) C(17) 126.25(11) no . . .
O(13) Co(4) N(2) C(18) 7.43(13) no . . .
N(2) Co(4) O(13) Co(2) 96.62(9) no . . .
N(2) Co(4) O(13) C(33) -89.13(15) no . . .
O(15) Co(4) O(18) C(37) 38.63(16) no . . .
O(18) Co(4) O(15) Co(3) -74.80(7) no . . .
O(18) Co(4) O(15) C(35) 66.57(16) no . . .
O(18) Co(4) N(2) C(15) 54.11(12) no . . .
O(18) Co(4) N(2) C(17) -61.66(12) no . . .
O(18) Co(4) N(2) C(18) 179.52(13) no . . .
N(2) Co(4) O(18) C(37) -144.17(17) no . . .
O(2) Co(5) O(6) C(25) -35.2(2) no 6_565 6_565 6_565
O(6) Co(5) O(2) Co(1) 50.39(11) no 6_565 6_565 6_565
O(6) Co(5) O(2) C(4) -104.04(14) no 6_565 6_565 6_565
O(2) Co(5) O(8) C(27) 31.4(3) no 6_565 6_565 6_565
O(8) Co(5) O(2) Co(1) -43.95(11) no 6_565 6_565 6_565
O(8) Co(5) O(2) C(4) 161.62(13) no 6_565 6_565 6_565
O(2) Co(5) O(16) C(35) 111.29(17) no 6_565 . .
O(16) Co(5) O(2) Co(1) 140.15(10) no . 6_565 6_565
O(16) Co(5) O(2) C(4) -14.27(14) no . 6_565 6_565
O(2) Co(5) O(17) Co(3) -159.05(8) no 6_565 . .
O(2) Co(5) O(17) C(37) -17.09(15) no 6_565 . .
O(17) Co(5) O(2) Co(1) -130.31(10) no . 6_565 6_565
O(17) Co(5) O(2) C(4) 75.27(13) no . 6_565 6_565
O(6) Co(5) O(8) C(27) -61.5(3) no 6_565 6_565 6_565
O(8) Co(5) O(6) C(25) 61.2(2) no 6_565 6_565 6_565
O(6) Co(5) O(10) Co(3) 161.14(8) no 6_565 . .
O(6) Co(5) O(10) C(29) -43.41(19) no 6_565 . .
O(10) Co(5) O(6) C(25) 147.2(2) no . 6_565 6_565
O(6) Co(5) O(16) C(35) -156.23(17) no 6_565 . .
O(16) Co(5) O(6) C(25) -128.0(2) no . 6_565 6_565
O(8) Co(5) O(10) Co(3) -105.26(8) no 6_565 . .
O(8) Co(5) O(10) C(29) 50.19(18) no 6_565 . .
O(10) Co(5) O(8) C(27) -157.4(3) no . 6_565 6_565
O(8) Co(5) O(17) Co(3) 104.95(8) no 6_565 . .
O(8) Co(5) O(17) C(37) -113.09(15) no 6_565 . .
O(17) Co(5) O(8) C(27) 123.8(2) no . 6_565 6_565
O(10) Co(5) O(16) C(35) -59.98(17) no . . .
O(16) Co(5) O(10) Co(3) 72.07(8) no . . .
O(16) Co(5) O(10) C(29) -132.49(18) no . . .
O(10) Co(5) O(17) Co(3) 18.63(7) no . . .
O(10) Co(5) O(17) C(37) 160.59(15) no . . .
O(17) Co(5) O(10) Co(3) -18.38(7) no . . .
O(17) Co(5) O(10) C(29) 137.07(18) no . . .
O(16) Co(5) O(17) Co(3) -66.20(8) no . . .
O(16) Co(5) O(17) C(37) 75.77(14) no . . .
O(17) Co(5) O(16) C(35) 18.56(17) no . . .
Co(1) O(1) C(1) C(2) -56.9(3) no . . .
Co(2) O(1) C(1) C(2) 75.6(2) no . . .
Co(3) O(1) C(1) C(2) -167.18(12) no . . .
Co(1) O(2) C(4) C(5) -14.4(3) no . . .
Co(5) O(2) C(4) C(5) -168.72(12) no 8_655 . .
Co(2) O(3) C(13) C(14) 79.2(2) no . . .
Co(3) O(3) C(13) C(14) -163.93(12) no . . .
Co(4) O(3) C(13) C(14) -54.2(3) no . . .
Co(4) O(4) C(16) C(17) -15.0(3) no . . .
Co(1) O(5) C(25) O(6) -7.6(4) no . . .
Co(1) O(5) C(25) C(26) 172.11(12) no . . .
Co(2) O(5) C(25) O(6) 159.99(16) no . . .
Co(2) O(5) C(25) C(26) -20.3(4) no . . .
Co(5) O(6) C(25) O(5) -5.9(5) no 8_655 . .
Co(5) O(6) C(25) C(26) 174.36(15) no 8_655 . .
Co(1) O(7) C(27) O(8) 8.5(4) no . . .
Co(1) O(7) C(27) C(28) -171.36(12) no . . .
Co(3) O(7) C(27) O(8) -175.39(14) no . . .
Co(3) O(7) C(27) C(28) 4.8(4) no . . .
Co(5) O(8) C(27) O(7) 4.6(4) no 8_655 . .
Co(5) O(8) C(27) C(28) -175.53(15) no 8_655 . .
Co(1) O(9) C(29) O(10) 30.3(4) no . . .
Co(1) O(9) C(29) C(30) -149.96(14) no . . .
Co(3) O(10) C(29) O(9) -20.4(3) no . . .
Co(3) O(10) C(29) C(30) 159.93(12) no . . .
Co(5) O(10) C(29) O(9) -171.02(14) no . . .
Co(5) O(10) C(29) C(30) 9.3(4) no . . .
Co(2) O(11) C(31) O(12) -2.3(3) no . . .
Co(2) O(11) C(31) C(32) 176.6(3) no . . .
Co(2) O(12) C(31) O(11) 2.3(3) no . . .
Co(2) O(12) C(31) C(32) -176.6(3) no . . .
Co(2) O(13) C(33) O(14) 178.97(15) no . . .
Co(2) O(13) C(33) C(34) -1.6(5) no . . .
Co(4) O(13) C(33) O(14) 7.8(4) no . . .
Co(4) O(13) C(33) C(34) -172.78(14) no . . .
Co(3) O(15) C(35) O(16) 12.1(4) no . . .
Co(3) O(15) C(35) C(36) -166.47(12) no . . .
Co(4) O(15) C(35) O(16) -117.3(3) no . . .
Co(4) O(15) C(35) C(36) 64.2(3) no . . .
Co(5) O(16) C(35) O(15) 13.0(4) no . . .
Co(5) O(16) C(35) C(36) -168.49(13) no . . .
Co(3) O(17) C(37) O(18) 18.7(4) no . . .
Co(3) O(17) C(37) C(38) -159.00(12) no . . .
Co(5) O(17) C(37) O(18) -110.9(3) no . . .
Co(5) O(17) C(37) C(38) 71.4(3) no . . .
Co(4) O(18) C(37) O(17) -5.6(4) no . . .
Co(4) O(18) C(37) C(38) 171.98(12) no . . .
C(39) O(19) C(41) C(42) -178.1(4) no . . .
C(41) O(19) C(39) C(40) 176.7(4) no . . .
C(48) O(20) C(48) C(47) -178.3(9) no . 3_555 3_555
C(48) O(20) C(48) C(47) -178.3(9) no 3_555 . .
Co(1) N(1) C(3) C(2) 53.9(3) no . . .
Co(1) N(1) C(5) C(4) -48.84(18) no . . .
Co(1) N(1) C(6) C(7) 170.94(13) no . . .
C(3) N(1) C(5) C(4) -168.24(18) no . . .
C(5) N(1) C(3) C(2) 164.56(18) no . . .
C(3) N(1) C(6) C(7) -62.6(3) no . . .
C(6) N(1) C(3) C(2) -69.9(3) no . . .
C(5) N(1) C(6) C(7) 61.9(3) no . . .
C(6) N(1) C(5) C(4) 65.7(3) no . . .
Co(4) N(2) C(15) C(14) 57.8(3) no . . .
Co(4) N(2) C(17) C(16) -51.1(2) no . . .
Co(4) N(2) C(18) C(19) 176.76(14) no . . .
C(15) N(2) C(17) C(16) -167.53(19) no . . .
C(17) N(2) C(15) C(14) 168.67(19) no . . .
C(15) N(2) C(18) C(19) -59.1(3) no . . .
C(18) N(2) C(15) C(14) -66.9(3) no . . .
C(17) N(2) C(18) C(19) 64.0(3) no . . .
C(18) N(2) C(17) C(16) 67.5(3) no . . .
O(1) C(1) C(2) C(3) 71.2(3) no . . .
C(1) C(2) C(3) N(1) -71.2(3) no . . .
O(2) C(4) C(5) N(1) 45.2(3) no . . .
N(1) C(6) C(7) C(8) -87.6(3) no . . .
N(1) C(6) C(7) C(12) 93.6(3) no . . .
C(6) C(7) C(8) C(9) -178.6(3) no . . .
C(6) C(7) C(12) C(11) 178.9(3) no . . .
C(8) C(7) C(12) C(11) 0.0(5) no . . .
C(12) C(7) C(8) C(9) 0.2(5) no . . .
C(7) C(8) C(9) C(10) -0.2(5) no . . .
C(8) C(9) C(10) C(11) -0.1(5) no . . .
C(9) C(10) C(11) C(12) 0.3(5) no . . .
C(10) C(11) C(12) C(7) -0.3(5) no . . .
O(3) C(13) C(14) C(15) 69.2(3) no . . .
C(13) C(14) C(15) N(2) -74.5(3) no . . .
O(4) C(16) C(17) N(2) 46.1(3) no . . .
N(2) C(18) C(19) C(20) 87.3(3) no . . .
N(2) C(18) C(19) C(24) -93.0(3) no . . .
C(18) C(19) C(20) C(21) -179.5(3) no . . .
C(18) C(19) C(24) C(23) -179.7(3) no . . .
C(20) C(19) C(24) C(23) -0.0(5) no . . .
C(24) C(19) C(20) C(21) 0.8(6) no . . .
C(19) C(20) C(21) C(22) -1.0(7) no . . .
C(20) C(21) C(22) C(23) 0.3(7) no . . .
C(21) C(22) C(23) C(24) 0.4(7) no . . .
C(22) C(23) C(24) C(19) -0.6(6) no . . .

loop_
_platon_squeeze_void_nr
_platon_squeeze_void_average_x
_platon_squeeze_void_average_y
_platon_squeeze_void_average_z
_platon_squeeze_void_volume
_platon_squeeze_void_count_electrons
_platon_squeeze_void_content
1 0.112 0.806 0.049 24 0 ' '
2 0.250 0.250 0.008 192 4 ' '
3 0.250 0.250 0.492 192 4 ' '
4 0.193 0.612 0.549 24 0 ' '
5 0.250 0.750 0.804 37 1 ' '
6 0.250 0.750 0.304 37 1 ' '
7 0.306 0.888 0.549 24 0 ' '
8 0.388 0.694 0.049 24 0 ' '
9 0.612 0.306 0.951 24 0 ' '
10 0.750 0.750 -0.008 192 4 ' '
11 0.750 0.750 0.508 192 4 ' '
12 0.694 0.112 0.451 24 0 ' '
13 0.750 0.250 0.196 37 1 ' '
14 0.750 0.250 0.696 37 1 ' '
15 0.806 0.388 0.451 24 0 ' '
16 0.888 0.194 0.951 24 0 ' '
